data_4348614
loop_
_publ_author_name
'Ooi, Shota'
'Tanaka, Takayuki'
'Osuka, Atsuhiro'

_publ_section_title
;
 Metal Complexes of meso-meso Linked Corrole Dimers.
;
_journal_issue 17
_journal_name_full 'Inorganic chemistry'
_journal_page_first 8920
_journal_page_last 8927
_journal_paper_doi 10.1021/acs.inorgchem.6b01422
_journal_volume 55
_journal_year 2016
_chemical_formula_moiety '2(C62 H16 Ag2 F20 N8), 1.5(C7 H16), 5(C4 H8 O2)'
_chemical_formula_sum 'C154.5 H96 Ag4 F40 N16 O10'
_chemical_formula_weight 3527.95
_space_group_crystal_system monoclinic
_space_group_IT_number 14
_space_group_name_Hall '-P 2ybc'
_space_group_name_H-M_alt 'P 1 21/c 1'
_atom_sites_solution_hydrogens mixed
_audit_creation_method SHELXL-2014/7
_cell_angle_alpha 90
_cell_angle_beta 106.1114(19)
_cell_angle_gamma 90
_cell_formula_units_Z 4
_cell_length_a 16.9309(14)
_cell_length_b 31.154(4)
_cell_length_c 27.599(2)
_cell_measurement_reflns_used 13208
_cell_measurement_temperature 93(2)
_cell_measurement_theta_max 68.2
_cell_measurement_theta_min 25.2
_cell_volume 13986(2)
_computing_structure_refinement 'SHELXL-2014/7 (Sheldrick, 2014)'
_diffrn_ambient_temperature 93(2)
_diffrn_detector_area_resol_mean 5.8140
_diffrn_measured_fraction_theta_full 0.982
_diffrn_measured_fraction_theta_max 0.982
_diffrn_measurement_device_type 'Rigaku XtaLAB P200'
_diffrn_measurement_method \w
_diffrn_radiation_type CuK\a
_diffrn_radiation_wavelength 1.54187
_diffrn_reflns_av_R_equivalents 0.0380
_diffrn_reflns_av_unetI/netI 0.0322
_diffrn_reflns_Laue_measured_fraction_full 0.982
_diffrn_reflns_Laue_measured_fraction_max 0.982
_diffrn_reflns_limit_h_max 20
_diffrn_reflns_limit_h_min -20
_diffrn_reflns_limit_k_max 37
_diffrn_reflns_limit_k_min -35
_diffrn_reflns_limit_l_max 32
_diffrn_reflns_limit_l_min -32
_diffrn_reflns_number 84655
_diffrn_reflns_point_group_measured_fraction_full 0.982
_diffrn_reflns_point_group_measured_fraction_max 0.982
_diffrn_reflns_theta_full 67.000
_diffrn_reflns_theta_max 67.000
_diffrn_reflns_theta_min 6.577
_exptl_absorpt_coefficient_mu 5.505
_exptl_absorpt_correction_type multi-scan
_exptl_absorpt_process_details 'REQAB (Rigaku, 1998)'
_exptl_crystal_colour red
_exptl_crystal_density_diffrn 1.676
_exptl_crystal_description prism
_exptl_crystal_F_000 7052
_exptl_crystal_size_max 0.050
_exptl_crystal_size_mid 0.040
_exptl_crystal_size_min 0.040
_exptl_transmission_factor_max 0.802
_exptl_transmission_factor_min 0.768
_refine_diff_density_max 3.109
_refine_diff_density_min -1.103
_refine_diff_density_rms 0.136
_refine_ls_extinction_method none
_refine_ls_goodness_of_fit_ref 1.130
_refine_ls_hydrogen_treatment mixed
_refine_ls_matrix_type full
_refine_ls_number_parameters 2142
_refine_ls_number_reflns 24480
_refine_ls_number_restraints 260
_refine_ls_restrained_S_all 1.130
_refine_ls_R_factor_all 0.0759
_refine_ls_R_factor_gt 0.0659
_refine_ls_shift/su_max 0.001
_refine_ls_shift/su_mean 0.000
_refine_ls_structure_factor_coef Fsqd
_refine_ls_weighting_details 'w=1/[\s^2^(Fo^2^)+(0.0727P)^2^+105.9286P] where P=(Fo^2^+2Fc^2^)/3'
_refine_ls_weighting_scheme calc
_refine_ls_wR_factor_gt 0.1750
_refine_ls_wR_factor_ref 0.1857
_reflns_Friedel_coverage 0.000
_reflns_number_gt 21229
_reflns_number_total 24480
_reflns_threshold_expression 'I > 2\s(I)'
_cod_data_source_file revised-10Ag.cif
_cod_data_source_block 151124oi
_cod_original_sg_symbol_H-M 'P 21/c'
_cod_original_formula_sum 'C154.50 H96 Ag4 F40 N16 O10'
_cod_database_code 4348614
_shelx_shelxl_version_number 2014/7
_shelx_space_group_comment
;
The symmetry employed for this shelxl refinement is uniquely defined
by the following loop, which should always be used as a source of
symmetry information in preference to the above space-group names.
They are only intended as comments.
;
_shelx_estimated_absorpt_t_min 0.770
_shelx_estimated_absorpt_t_max 0.810

loop_
_space_group_symop_operation_xyz
'x, y, z'
'-x, y+1/2, -z+1/2'
'-x, -y, -z'
'x, -y-1/2, z-1/2'

loop_
_atom_site_label
_atom_site_type_symbol
_atom_site_fract_x
_atom_site_fract_y
_atom_site_fract_z
_atom_site_U_iso_or_equiv
_atom_site_adp_type
_atom_site_occupancy
_atom_site_site_symmetry_order
_atom_site_calc_flag
_atom_site_refinement_flags_posn
_atom_site_refinement_flags_adp
_atom_site_refinement_flags_occupancy
_atom_site_disorder_assembly
_atom_site_disorder_group
F2 F -0.1761(4) 0.40776(17) 0.6488(2) 0.0711(15) Uani 1 1 d . . . . .
F3 F -0.3078(3) 0.37000(19) 0.5837(2) 0.0733(16) Uani 1 1 d . . . . .
F5 F -0.1449(3) 0.25337(16) 0.56567(19) 0.0569(12) Uani 1 1 d . . . . .
F7 F 0.5847(4) 0.1025(3) 0.8177(3) 0.094(2) Uani 1 1 d . . . . .
F9 F 0.3689(5) 0.0029(2) 0.7698(4) 0.114(3) Uani 1 1 d . . . . .
F11 F 0.5610(3) 0.24428(15) 0.42355(18) 0.0516(11) Uani 1 1 d . . . . .
F12 F 0.6810(3) 0.30227(18) 0.4366(2) 0.0607(13) Uani 1 1 d . . . . .
F15 F 0.3703(3) 0.35559(13) 0.41975(15) 0.0402(9) Uani 1 1 d . . . . .
F16 F -0.0764(3) 0.16215(14) 0.2971(2) 0.0527(12) Uani 1 1 d . . . . .
F21 F -0.2919(3) 0.28978(16) 0.34044(18) 0.0521(11) Uani 1 1 d . . . . .
F23 F -0.4304(3) 0.17579(18) 0.2434(2) 0.0694(16) Uani 1 1 d . . . . .
F24 F -0.3249(3) 0.17839(16) 0.18540(19) 0.0586(13) Uani 1 1 d . . . . .
F25 F -0.2020(3) 0.23662(15) 0.20564(17) 0.0490(11) Uani 1 1 d . . . . .
F27 F 0.2462(4) 0.56018(18) 0.4743(2) 0.0737(16) Uani 1 1 d . . . . .
F28 F 0.3889(3) 0.55223(16) 0.4487(2) 0.0713(16) Uani 1 1 d . . . . .
F30 F 0.2776(3) 0.43808(15) 0.3412(2) 0.0595(13) Uani 1 1 d . . . . .
F31 F -0.3560(3) 0.45125(14) -0.01112(16) 0.0467(10) Uani 1 1 d . . . . .
F36 F -0.3191(3) 0.64423(17) 0.31829(18) 0.0537(12) Uani 1 1 d . . . . .
F37 F -0.3852(3) 0.66059(18) 0.39420(18) 0.0619(13) Uani 1 1 d . . . . .
F38 F -0.5342(3) 0.62861(16) 0.39253(18) 0.0573(12) Uani 1 1 d . . . . .
F39 F -0.6175(3) 0.57937(16) 0.3141(2) 0.0629(14) Uani 1 1 d . . . . .
F40 F -0.5508(3) 0.56139(16) 0.2382(2) 0.0613(14) Uani 1 1 d . . . . .
Ag1 Ag 0.23804(3) 0.19408(2) 0.39268(2) 0.02753(12) Uani 1 1 d . . . . .
Ag2 Ag 0.16825(3) 0.22390(2) 0.66894(2) 0.02850(12) Uani 1 1 d . . . . .
Ag3 Ag -0.03188(3) 0.37348(2) 0.31672(2) 0.02694(12) Uani 1 1 d . . . . .
Ag4 Ag -0.31049(3) 0.55819(2) 0.14413(2) 0.03043(12) Uani 1 1 d . . . . .
N1 N 0.2166(4) 0.20182(18) 0.7362(2) 0.0325(12) Uani 1 1 d . . . . .
N2 N 0.2458(4) 0.19060(18) 0.6425(2) 0.0318(12) Uani 1 1 d . . . . .
N3 N 0.1069(4) 0.24910(18) 0.6044(2) 0.0337(13) Uani 1 1 d . . . . .
N4 N 0.1005(4) 0.25422(18) 0.7041(2) 0.0317(12) Uani 1 1 d . . . . .
N5 N 0.1959(3) 0.16070(17) 0.33249(19) 0.0273(11) Uani 1 1 d . . . . .
N6 N 0.1540(4) 0.17146(17) 0.4224(2) 0.0309(12) Uani 1 1 d . . . . .
N7 N 0.2902(4) 0.23218(18) 0.4490(2) 0.0321(12) Uani 1 1 d . . . . .
N8 N 0.3125(3) 0.21241(18) 0.3550(2) 0.0292(12) Uani 1 1 d . . . . .
N9 N 0.0735(3) 0.36772(17) 0.3661(2) 0.0288(11) Uani 1 1 d . . . . .
N10 N -0.0117(4) 0.43394(18) 0.3049(2) 0.0332(12) Uani 1 1 d . . . . .
N11 N -0.1425(4) 0.37155(18) 0.2703(2) 0.0329(12) Uani 1 1 d . . . . .
N12 N -0.0384(3) 0.31422(17) 0.3362(2) 0.0287(11) Uani 1 1 d . . . . .
N13 N -0.3845(4) 0.60308(18) 0.1509(2) 0.0340(13) Uani 1 1 d . . . . .
C1 C 0.0466(4) 0.2615(2) 0.7687(3) 0.0354(15) Uani 1 1 d . . . . .
H1 H 0.0388 0.2606 0.8015 0.042 Uiso 1 1 calc R U . . .
C2 C 0.0888(4) 0.3297(2) 0.3923(2) 0.0278(13) Uani 1 1 d . . . . .
C3 C 0.1648(4) 0.3351(2) 0.4294(2) 0.0319(14) Uani 1 1 d . . . . .
H3 H 0.1925 0.3142 0.4531 0.038 Uiso 1 1 calc R U . . .
C4 C -0.1020(4) 0.2864(2) 0.3232(2) 0.0286(13) Uani 1 1 d . . . . .
C5 C -0.4178(5) 0.6178(2) 0.0119(3) 0.0383(16) Uani 1 1 d . . . . .
H5 H -0.4549 0.6385 -0.0071 0.046 Uiso 1 1 calc R U . . .
C6 C 0.3728(5) 0.2801(2) 0.4988(3) 0.0356(15) Uani 1 1 d . . . . .
H6 H 0.4145 0.3010 0.5109 0.043 Uiso 1 1 calc R U . . .
C7 C 0.3548(4) 0.2593(2) 0.4508(2) 0.0335(15) Uani 1 1 d . . . . .
C8 C -0.3245(4) 0.5640(2) 0.0331(3) 0.0323(14) Uani 1 1 d . . . . .
C9 C -0.0687(5) 0.4598(2) 0.2722(3) 0.0342(15) Uani 1 1 d . . . . .
C10 C 0.0248(4) 0.2992(2) 0.3749(2) 0.0266(13) Uani 1 1 d . . . . .
C11 C -0.4242(5) 0.6245(2) 0.1076(3) 0.0364(16) Uani 1 1 d . . . . .
C12 C 0.1512(4) 0.1809(2) 0.4702(2) 0.0320(14) Uani 1 1 d . . . . .
C13 C 0.0775(4) 0.1268(2) 0.3504(2) 0.0299(14) Uani 1 1 d . . . . .
C14 C 0.3737(5) 0.1174(2) 0.7441(3) 0.0414(18) Uani 1 1 d . . . . .
C15 C -0.3746(4) 0.5885(2) -0.0069(3) 0.0343(15) Uani 1 1 d . . . . .
H15 H -0.3777 0.5851 -0.0415 0.041 Uiso 1 1 calc R U . . .
C16 C -0.0044(5) 0.2813(2) 0.7273(3) 0.0340(15) Uani 1 1 d . . . . .
H16 H -0.0538 0.2961 0.7265 0.041 Uiso 1 1 calc R U . . .
C17 C -0.3689(5) 0.2044(3) 0.2531(3) 0.0479(19) Uani 1 1 d . . . . .
C18 C -0.2254(5) 0.3117(3) 0.5743(3) 0.0488(19) Uani 1 1 d . . . . .
C19 C 0.0007(5) 0.2869(2) 0.6342(3) 0.0351(15) Uani 1 1 d . . . . .
C20 C -0.0922(5) 0.3496(3) 0.6384(3) 0.0466(19) Uani 1 1 d . . . . .
C21 C -0.3610(5) 0.2328(3) 0.2928(3) 0.0465(19) Uani 1 1 d . . . . .
C22 C -0.2622(6) 0.4802(3) -0.1090(3) 0.056(2) Uani 1 1 d . . . . .
C23 C -0.2525(4) 0.2356(2) 0.2348(3) 0.0373(16) Uani 1 1 d . . . . .
C24 C 0.4552(6) 0.1249(3) 0.7689(3) 0.052(2) Uani 1 1 d . . . . .
C25 C 0.1899(5) 0.5022(3) 0.4213(3) 0.0480(19) Uani 1 1 d . . . . .
C26 C 0.3258(5) 0.5261(3) 0.4281(4) 0.051(2) Uani 1 1 d . . . . .
C27 C -0.1986(5) 0.4808(2) 0.2119(3) 0.0370(16) Uani 1 1 d . . . . .
C28 C -0.2348(5) 0.3509(3) 0.5950(4) 0.052(2) Uani 1 1 d . . . . .
C29 C 0.2537(6) 0.5301(3) 0.4411(3) 0.052(2) Uani 1 1 d . . . . .
C30 C -0.2702(5) 0.5103(2) -0.0142(3) 0.0362(16) Uani 1 1 d . . . . .
C31 C -0.2765(4) 0.5267(2) 0.0354(3) 0.0330(15) Uani 1 1 d . . . . .
C32 C 0.3974(8) 0.0431(3) 0.7693(5) 0.070(3) Uani 1 1 d . . . . .
C33 C -0.1667(5) 0.4530(2) 0.1328(3) 0.0382(16) Uani 1 1 d . . . . .
H33 H -0.1322 0.4294 0.1464 0.046 Uiso 1 1 calc R U . . .
C34 C 0.1201(5) 0.1249(2) 0.2662(3) 0.0334(15) Uani 1 1 d . . . . .
H34 H 0.0792 0.1069 0.2455 0.040 Uiso 1 1 calc R U . . .
C35 C -0.2224(6) 0.5177(3) -0.0891(3) 0.058(2) Uani 1 1 d . . . . .
C36 C -0.1909(5) 0.4651(2) 0.0835(3) 0.0386(16) Uani 1 1 d . . . . .
H36 H -0.1778 0.4505 0.0565 0.046 Uiso 1 1 calc R U . . .
C37 C -0.0308(5) 0.5012(2) 0.2752(3) 0.0419(18) Uani 1 1 d . . . . .
H37 H -0.0544 0.5260 0.2566 0.050 Uiso 1 1 calc R U . . .
C38 C 0.3457(7) 0.0741(3) 0.7445(4) 0.058(2) Uani 1 1 d . . . . .
C39 C 0.5078(7) 0.0935(4) 0.7938(4) 0.068(3) Uani 1 1 d . . . . .
C40 C 0.3379(5) 0.1419(2) 0.6339(3) 0.0435(18) Uani 1 1 d . . . . .
H40 H 0.3782 0.1199 0.6412 0.052 Uiso 1 1 calc R U . . .
C41 C -0.4844(5) 0.6407(2) 0.1684(3) 0.0402(17) Uani 1 1 d . . . . .
H41 H -0.5202 0.6528 0.1858 0.048 Uiso 1 1 calc R U . . .
C42 C 0.6040(5) 0.3151(3) 0.4320(3) 0.0459(19) Uani 1 1 d . . . . .
C43 C -0.3065(6) 0.5326(3) 0.2919(3) 0.053(2) Uani 1 1 d D . . . .
H43 H -0.327(5) 0.535(3) 0.315(2) 0.04(2) Uiso 1 1 d D . . . .
C44 C 0.0705(5) 0.2676(2) 0.5227(3) 0.0410(17) Uani 1 1 d . . . . .
H44 H 0.0702 0.2705 0.4884 0.049 Uiso 1 1 calc R U . . .
C45 C -0.4324(5) 0.6013(2) 0.2764(3) 0.0382(16) Uani 1 1 d . . . . .
C46 C -0.3933(5) 0.5901(2) 0.2356(3) 0.0379(16) Uani 1 1 d . . . . .
C47 C 0.0171(5) 0.2864(2) 0.5447(3) 0.0413(17) Uani 1 1 d . . . . .
H47 H -0.0277 0.3043 0.5281 0.050 Uiso 1 1 calc R U . . .
C48 C -0.5009(5) 0.6197(3) 0.3548(3) 0.0437(18) Uani 1 1 d . . . . .
C49 C -0.3921(5) 0.6271(3) 0.3167(3) 0.0444(18) Uani 1 1 d . . . . .
C50 C -0.5080(5) 0.5856(2) 0.2766(3) 0.0466(19) Uani 1 1 d . . . . .
C51 C -0.2519(6) 0.5031(3) 0.2863(3) 0.053(2) Uani 1 1 d . . . . .
H51 H -0.2237 0.4831 0.3110 0.064 Uiso 1 1 calc R U . . .
C52 C -0.5432(5) 0.5943(3) 0.3157(3) 0.049(2) Uani 1 1 d . . . . .
C53 C -0.4258(5) 0.6359(3) 0.3559(3) 0.0449(18) Uani 1 1 d . . . . .
C54 C 0.0645(5) 0.1139(2) 0.7099(3) 0.0393(16) Uani 1 1 d . . . . .
H54A H 0.0814 0.0858 0.7262 0.047 Uiso 1 1 calc R U . . .
H54B H 0.0969 0.1365 0.7320 0.047 Uiso 1 1 calc R U . . .
C55 C 0.0825(5) 0.1150(2) 0.6597(3) 0.0463(19) Uani 1 1 d . . . . .
H55A H 0.1422 0.1110 0.6645 0.056 Uiso 1 1 calc R U . . .
H55B H 0.0531 0.0913 0.6384 0.056 Uiso 1 1 calc R U . . .
C56 C -0.0456(5) 0.1606(2) 0.6800(3) 0.0448(18) Uani 1 1 d . . . . .
H56A H -0.0163 0.1843 0.7014 0.054 Uiso 1 1 calc R U . . .
H56B H -0.1053 0.1646 0.6753 0.054 Uiso 1 1 calc R U . . .
C57 C -0.0279(5) 0.1621(3) 0.6296(3) 0.0485(19) Uani 1 1 d . . . . .
H57A H -0.0609 0.1400 0.6071 0.058 Uiso 1 1 calc R U . . .
H57B H -0.0439 0.1905 0.6138 0.058 Uiso 1 1 calc R U . . .
C58 C 0.4904(6) 0.0058(3) 0.6500(3) 0.053(2) Uani 1 1 d . . . . .
H58A H 0.4338 0.0154 0.6330 0.063 Uiso 1 1 calc R U . . .
H58B H 0.4887 -0.0153 0.6765 0.063 Uiso 1 1 calc R U . . .
C59 C 0.5230(6) 0.0157(3) 0.5742(3) 0.056(2) Uani 1 1 d . . . . .
H59A H 0.4648 0.0244 0.5606 0.067 Uiso 1 1 calc R U . . .
H59B H 0.5417 0.0026 0.5467 0.067 Uiso 1 1 calc R U . . .
C60 C 0.5741(6) 0.0529(4) 0.5951(4) 0.064(3) Uani 1 1 d . . . . .
H60A H 0.5788 0.0721 0.5674 0.077 Uiso 1 1 calc R U . . .
H60B H 0.6300 0.0433 0.6137 0.077 Uiso 1 1 calc R U . . .
C61 C 0.5441(7) 0.0430(4) 0.6716(3) 0.070(3) Uani 1 1 d . . . . .
H61A H 0.6020 0.0334 0.6844 0.084 Uiso 1 1 calc R U . . .
H61B H 0.5269 0.0555 0.7000 0.084 Uiso 1 1 calc R U . . .
C62 C -0.2497(7) 0.1590(4) 0.3890(5) 0.082(3) Uani 1 1 d . . . . .
H62A H -0.2708 0.1505 0.3532 0.098 Uiso 1 1 calc R U . . .
H62B H -0.2926 0.1526 0.4061 0.098 Uiso 1 1 calc R U . . .
C63 C -0.2000(7) 0.2157(3) 0.4435(4) 0.067(3) Uani 1 1 d . . . . .
H63A H -0.2417 0.2105 0.4619 0.081 Uiso 1 1 calc R U . . .
H63B H -0.1868 0.2467 0.4456 0.081 Uiso 1 1 calc R U . . .
C64 C -0.1237(7) 0.1904(3) 0.4678(4) 0.066(3) Uani 1 1 d . . . . .
H64A H -0.0807 0.1968 0.4508 0.079 Uiso 1 1 calc R U . . .
H64B H -0.1025 0.1988 0.5037 0.079 Uiso 1 1 calc R U . . .
C65 C -0.1734(7) 0.1338(3) 0.4134(5) 0.072(3) Uani 1 1 d . . . . .
H65A H -0.1864 0.1028 0.4106 0.087 Uiso 1 1 calc R U . . .
H65B H -0.1314 0.1395 0.3954 0.087 Uiso 1 1 calc R U . . .
C66 C 0.4553(7) 0.2438(4) 0.6762(5) 0.077(3) Uani 1 1 d . . . . .
H66A H 0.4009 0.2388 0.6528 0.116 Uiso 1 1 calc R U . . .
H66B H 0.4716 0.2737 0.6736 0.116 Uiso 1 1 calc R U . . .
H66C H 0.4534 0.2381 0.7108 0.116 Uiso 1 1 calc R U . . .
C67 C 0.5263(7) 0.2203(4) 0.6105(4) 0.070(3) Uani 1 1 d . . . . .
H67A H 0.5464 0.2498 0.6080 0.084 Uiso 1 1 calc R U . . .
H67B H 0.4710 0.2179 0.5863 0.084 Uiso 1 1 calc R U . . .
C68 C 0.5838(8) 0.1889(4) 0.5948(4) 0.073(3) Uani 1 1 d . . . . .
H68A H 0.6385 0.1902 0.6197 0.087 Uiso 1 1 calc R U . . .
H68B H 0.5623 0.1594 0.5954 0.087 Uiso 1 1 calc R U . . .
C69 C 0.5931(7) 0.1979(4) 0.5433(5) 0.079(3) Uani 1 1 d . . . . .
H69A H 0.6193 0.2263 0.5436 0.094 Uiso 1 1 calc R U . . .
H69B H 0.5378 0.1992 0.5190 0.094 Uiso 1 1 calc R U . . .
C70 C 0.7305(7) 0.1562(5) 0.5582(5) 0.091(4) Uani 1 1 d . . . . .
H70A H 0.7282 0.1409 0.5888 0.137 Uiso 1 1 calc R U . . .
H70B H 0.7585 0.1838 0.5675 0.137 Uiso 1 1 calc R U . . .
H70C H 0.7607 0.1389 0.5396 0.137 Uiso 1 1 calc R U . . .
C71 C 0.5178(7) 0.2140(4) 0.6631(4) 0.068(3) Uani 1 1 d . . . . .
H71A H 0.5721 0.2186 0.6877 0.082 Uiso 1 1 calc R U . . .
H71B H 0.5014 0.1839 0.6666 0.082 Uiso 1 1 calc R U . . .
C72 C 0.6444(8) 0.1640(4) 0.5254(5) 0.084(3) Uani 1 1 d . . . . .
H72A H 0.6142 0.1365 0.5216 0.101 Uiso 1 1 calc R U . . .
H72B H 0.6479 0.1725 0.4915 0.101 Uiso 1 1 calc R U . . .
C73 C -0.1865(8) 0.3894(4) 0.3896(5) 0.041(3) Uani 0.5 1 d D U P A 2
H73A H -0.2180 0.3755 0.3579 0.049 Uiso 0.5 1 calc R U P A 2
H73B H -0.2245 0.4075 0.4024 0.049 Uiso 0.5 1 calc R U P A 2
C74 C -0.0644(10) 0.4277(5) 0.4308(6) 0.057(3) Uani 0.5 1 d D U P A 2
H74A H -0.0172 0.4430 0.4243 0.069 Uiso 0.5 1 calc R U P A 2
H74B H -0.0934 0.4483 0.4473 0.069 Uiso 0.5 1 calc R U P A 2
C75 C -0.1467(8) 0.3566(5) 0.4276(5) 0.041(3) Uani 0.5 1 d D U P A 2
H75A H -0.1901 0.3377 0.4335 0.049 Uiso 0.5 1 calc R U P A 2
H75B H -0.1108 0.3386 0.4130 0.049 Uiso 0.5 1 calc R U P A 2
C82 C -0.0329(11) 0.3931(6) 0.4658(7) 0.068(4) Uani 0.5 1 d D U P A 2
H82A H 0.0002 0.3731 0.4515 0.082 Uiso 0.5 1 calc R U P A 2
H82B H 0.0024 0.4047 0.4980 0.082 Uiso 0.5 1 calc R U P A 2
C85 C 0.0155(6) -0.0075(3) 0.4543(4) 0.059(2) Uani 1 1 d . . . . .
H85A H 0.0681 0.0080 0.4588 0.070 Uiso 1 1 calc R U . . .
H85B H 0.0010 -0.0212 0.4206 0.070 Uiso 1 1 calc R U . . .
C86 C -0.0263(7) 0.0416(3) 0.5059(4) 0.060(2) Uani 1 1 d . . . . .
H86A H -0.0705 0.0615 0.5084 0.072 Uiso 1 1 calc R U . . .
H86B H 0.0252 0.0582 0.5114 0.072 Uiso 1 1 calc R U . . .
O1 O -0.0204(3) 0.12057(16) 0.7048(2) 0.0431(12) Uani 1 1 d . . . . .
O2 O 0.0574(3) 0.15486(16) 0.6352(2) 0.0458(13) Uani 1 1 d . . . . .
O3 O -0.2326(4) 0.2036(2) 0.3921(3) 0.0653(17) Uani 1 1 d . . . . .
O4 O -0.1416(5) 0.1448(2) 0.4643(3) 0.0709(19) Uani 1 1 d . . . . .
O5 O 0.5362(5) 0.0766(3) 0.6298(3) 0.081(2) Uani 1 1 d . . . . .
O6 O 0.5310(5) -0.0129(3) 0.6129(3) 0.086(2) Uani 1 1 d . . . . .
O7 O -0.1218(6) 0.4147(3) 0.3813(4) 0.050(2) Uani 0.5 1 d D U P A 2
O8 O -0.0998(7) 0.3720(4) 0.4740(4) 0.057(3) Uani 0.5 1 d D U P A 2
O13 O -0.0471(4) 0.0225(2) 0.4566(2) 0.0596(16) Uani 1 1 d . . . . .
N14 N -0.2446(4) 0.51231(18) 0.1267(2) 0.0349(13) Uani 1 1 d . . . . .
N15 N -0.2933(4) 0.54049(18) 0.2142(2) 0.0372(13) Uani 1 1 d . . . . .
F4 F -0.2911(3) 0.29300(18) 0.5425(2) 0.0691(15) Uani 1 1 d . . . . .
F6 F 0.4849(3) 0.16594(19) 0.7709(2) 0.0719(15) Uani 1 1 d . . . . .
F8 F 0.5278(5) 0.0210(2) 0.8174(3) 0.100(3) Uani 1 1 d . . . . .
F10 F 0.2690(4) 0.06534(17) 0.7219(3) 0.0839(19) Uani 1 1 d . . . . .
F13 F 0.6476(3) 0.38724(19) 0.4408(2) 0.0659(15) Uani 1 1 d . . . . .
F17 F -0.2082(3) 0.11461(19) 0.2527(2) 0.0689(15) Uani 1 1 d . . . . .
F18 F -0.2006(3) 0.02680(18) 0.26024(19) 0.0645(15) Uani 1 1 d . . . . .
F22 F -0.4142(3) 0.2313(2) 0.3207(2) 0.0688(15) Uani 1 1 d . . . . .
F32 F -0.3500(4) 0.42331(16) -0.10204(19) 0.0623(14) Uani 1 1 d . . . . .
F33 F -0.2601(4) 0.4656(2) -0.15317(19) 0.0792(18) Uani 1 1 d . . . . .
F34 F -0.1783(4) 0.5386(2) -0.1146(2) 0.0793(18) Uani 1 1 d . . . . .
N16 N -0.3379(4) 0.58079(17) 0.0761(2) 0.0329(12) Uani 1 1 d . . . . .
F1 F -0.0296(3) 0.36995(15) 0.6707(2) 0.0586(13) Uani 1 1 d . . . . .
F14 F 0.4913(3) 0.41344(15) 0.4322(2) 0.0612(13) Uani 1 1 d . . . . .
F19 F -0.0622(4) -0.01085(14) 0.3181(2) 0.0726(16) Uani 1 1 d . . . . .
F20 F 0.0703(3) 0.03706(14) 0.3620(2) 0.0594(13) Uani 1 1 d . . . . .
F26 F 0.1210(3) 0.50634(18) 0.4357(2) 0.0640(14) Uani 1 1 d . . . . .
F29 F 0.4028(3) 0.49139(17) 0.3813(3) 0.0739(17) Uani 1 1 d . . . . .
F35 F -0.1864(3) 0.56828(16) -0.02430(19) 0.0565(12) Uani 1 1 d . . . . .
C87 C 0.1324(4) 0.3973(2) 0.3848(2) 0.0308(14) Uani 1 1 d . . . . .
C88 C -0.2392(5) 0.5032(2) 0.0789(3) 0.0366(16) Uani 1 1 d . . . . .
C89 C -0.3976(4) 0.6120(2) 0.0653(3) 0.0337(15) Uani 1 1 d . . . . .
C90 C 0.2442(5) 0.1904(2) 0.5927(2) 0.0324(15) Uani 1 1 d . . . . .
C91 C 0.2961(4) 0.1977(2) 0.3068(2) 0.0312(14) Uani 1 1 d . . . . .
C92 C 0.1127(4) 0.2428(2) 0.7543(2) 0.0313(14) Uani 1 1 d . . . . .
C93 C 0.1279(5) 0.2426(2) 0.5602(2) 0.0335(15) Uani 1 1 d . . . . .
C94 C 0.3512(4) 0.2206(2) 0.2843(3) 0.0333(15) Uani 1 1 d . . . . .
H94 H 0.3554 0.2173 0.2509 0.040 Uiso 1 1 calc R U . . .
C95 C 0.0002(4) 0.2573(2) 0.3867(2) 0.0309(14) Uani 1 1 d . . . . .
H95 H 0.0313 0.2383 0.4117 0.037 Uiso 1 1 calc R U . . .
C96 C 0.2671(4) 0.2342(2) 0.4931(2) 0.0325(14) Uani 1 1 d . . . . .
C97 C 0.2727(4) 0.1709(2) 0.7525(2) 0.0328(15) Uani 1 1 d . . . . .
C98 C -0.1935(4) 0.3367(2) 0.2620(2) 0.0313(14) Uani 1 1 d . . . . .
C99 C -0.0767(4) 0.2499(2) 0.3550(2) 0.0307(14) Uani 1 1 d . . . . .
H99 H -0.1082 0.2245 0.3544 0.037 Uiso 1 1 calc R U . . .
C100 C 0.5872(5) 0.3581(3) 0.4341(3) 0.049(2) Uani 1 1 d . . . . .
C101 C 0.0856(5) 0.1563(2) 0.4793(3) 0.0373(16) Uani 1 1 d . . . . .
H101 H 0.0692 0.1560 0.5096 0.045 Uiso 1 1 calc R U . . .
C102 C 0.3718(4) 0.2434(2) 0.3651(3) 0.0332(15) Uani 1 1 d . . . . .
C103 C 0.1266(4) 0.1359(2) 0.3181(2) 0.0302(14) Uani 1 1 d . . . . .
C104 C -0.2274(5) 0.5322(3) -0.0425(3) 0.0476(19) Uani 1 1 d . . . . .
C105 C -0.3150(5) 0.2055(2) 0.2239(3) 0.0433(18) Uani 1 1 d . . . . .
C106 C 0.0935(4) 0.1430(2) 0.3998(2) 0.0308(14) Uani 1 1 d . . . . .
C107 C 0.0030(4) 0.1008(2) 0.3293(2) 0.0311(14) Uani 1 1 d . . . . .
C108 C -0.1358(6) 0.0507(3) 0.2840(3) 0.047(2) Uani 1 1 d . . . . .
C109 C -0.2423(4) 0.2646(2) 0.2743(3) 0.0320(14) Uani 1 1 d . . . . .
C110 C -0.2028(5) 0.4825(2) 0.1602(3) 0.0361(16) Uani 1 1 d . . . . .
C111 C -0.1799(4) 0.4061(2) 0.2424(3) 0.0340(15) Uani 1 1 d . . . . .
C112 C 0.1916(4) 0.3765(2) 0.4249(3) 0.0353(15) Uani 1 1 d . . . . .
H112 H 0.2410 0.3889 0.4450 0.042 Uiso 1 1 calc R U . . .
C113 C 0.0389(5) 0.2749(2) 0.5972(3) 0.0351(15) Uani 1 1 d . . . . .
C114 C -0.1758(4) 0.2967(2) 0.2862(2) 0.0297(14) Uani 1 1 d . . . . .
C115 C 0.0575(5) 0.4563(2) 0.3291(3) 0.0344(15) Uani 1 1 d . . . . .
C116 C 0.1911(5) 0.2156(2) 0.5551(2) 0.0337(15) Uani 1 1 d . . . . .
C117 C 0.1792(4) 0.2139(2) 0.7723(3) 0.0338(15) Uani 1 1 d . . . . .
C118 C 0.2303(4) 0.1681(2) 0.2932(3) 0.0324(14) Uani 1 1 d . . . . .
C119 C 0.3048(5) 0.1605(2) 0.5878(3) 0.0422(18) Uani 1 1 d . . . . .
H119 H 0.3198 0.1545 0.5578 0.051 Uiso 1 1 calc R U . . .
C120 C 0.0020(5) 0.0565(2) 0.3350(3) 0.0409(17) Uani 1 1 d . . . . .
C121 C -0.4204(5) 0.6113(2) 0.1890(3) 0.0357(15) Uani 1 1 d . . . . .
C122 C 0.3933(4) 0.2651(2) 0.4122(3) 0.0336(15) Uani 1 1 d . . . . .
C123 C -0.2602(5) 0.3914(2) 0.2142(3) 0.0389(16) Uani 1 1 d . . . . .
H123 H -0.3005 0.4081 0.1910 0.047 Uiso 1 1 calc R U . . .
C124 C 0.1819(4) 0.1445(2) 0.2517(3) 0.0329(15) Uani 1 1 d . . . . .
H124 H 0.1909 0.1427 0.2193 0.039 Uiso 1 1 calc R U . . .
C125 C 0.1943(5) 0.4702(2) 0.3875(3) 0.0395(16) Uani 1 1 d . . . . .
C126 C 0.4465(4) 0.3411(2) 0.4234(3) 0.0347(15) Uani 1 1 d . . . . .
C127 C 0.2734(5) 0.1631(2) 0.8041(2) 0.0345(15) Uani 1 1 d . . . . .
H127 H 0.3076 0.1431 0.8264 0.041 Uiso 1 1 calc R U . . .
C128 C 0.2026(4) 0.2104(2) 0.5030(2) 0.0325(15) Uani 1 1 d . . . . .
C129 C -0.1388(5) 0.0951(3) 0.2790(3) 0.0433(18) Uani 1 1 d . . . . .
C130 C -0.3344(5) 0.5570(2) 0.2471(3) 0.0427(18) Uani 1 1 d . . . . .
C131 C -0.1459(5) 0.4472(2) 0.2431(3) 0.0358(15) Uani 1 1 d . . . . .
C132 C -0.1494(5) 0.2920(2) 0.5856(3) 0.0412(17) Uani 1 1 d . . . . .
C133 C -0.2436(5) 0.5073(2) 0.2363(3) 0.0419(17) Uani 1 1 d . . . . .
C134 C 0.4606(4) 0.2977(2) 0.4203(2) 0.0343(15) Uani 1 1 d . . . . .
C135 C -0.2984(5) 0.2626(2) 0.3021(3) 0.0388(16) Uani 1 1 d . . . . .
C136 C 0.0292(4) 0.2757(2) 0.6855(3) 0.0320(14) Uani 1 1 d . . . . .
C137 C 0.4758(7) 0.0514(3) 0.7930(4) 0.063(3) Uani 1 1 d . . . . .
C138 C 0.3154(5) 0.1515(2) 0.7211(3) 0.0364(16) Uani 1 1 d . . . . .
C139 C 0.2170(4) 0.1890(2) 0.8155(2) 0.0342(15) Uani 1 1 d . . . . .
H139 H 0.2048 0.1904 0.8470 0.041 Uiso 1 1 calc R U . . .
C140 C -0.0661(6) 0.0321(2) 0.3125(3) 0.0455(19) Uani 1 1 d . . . . .
C141 C 0.3198(5) 0.2650(2) 0.5243(2) 0.0367(16) Uani 1 1 d . . . . .
H141 H 0.3185 0.2735 0.5571 0.044 Uiso 1 1 calc R U . . .
C142 C -0.3075(6) 0.4579(3) -0.0816(3) 0.049(2) Uani 1 1 d . . . . .
C143 C -0.1673(5) 0.3695(3) 0.6277(3) 0.051(2) Uani 1 1 d . . . . .
C144 C 0.3014(5) 0.1615(2) 0.6694(3) 0.0357(16) Uani 1 1 d . . . . .
C145 C 0.3961(4) 0.2479(2) 0.3201(3) 0.0350(15) Uani 1 1 d . . . . .
H145 H 0.4373 0.2670 0.3157 0.042 Uiso 1 1 calc R U . . .
C146 C -0.0705(5) 0.1185(2) 0.3018(3) 0.0381(16) Uani 1 1 d . . . . .
C147 C -0.2683(4) 0.3500(2) 0.2262(3) 0.0382(16) Uani 1 1 d . . . . .
H147 H -0.3155 0.3326 0.2133 0.046 Uiso 1 1 calc R U . . .
C148 C 0.0443(5) 0.4992(2) 0.3089(3) 0.0414(18) Uani 1 1 d . . . . .
H148 H 0.0822 0.5223 0.3179 0.050 Uiso 1 1 calc R U . . .
C149 C 0.5416(5) 0.2859(2) 0.4249(3) 0.0386(16) Uani 1 1 d . . . . .
C150 C 0.0506(5) 0.1333(2) 0.4363(3) 0.0332(15) Uani 1 1 d . . . . .
H150 H 0.0055 0.1142 0.4316 0.040 Uiso 1 1 calc R U . . .
C151 C -0.3105(5) 0.4731(2) -0.0352(3) 0.0394(17) Uani 1 1 d . . . . .
C152 C -0.0793(5) 0.3101(2) 0.6184(3) 0.0382(16) Uani 1 1 d . . . . .
C153 C 0.3328(5) 0.4953(3) 0.3944(4) 0.052(2) Uani 1 1 d . . . . .
C154 C 0.5083(5) 0.3712(3) 0.4301(3) 0.0459(18) Uani 1 1 d . . . . .
C155 C 0.1251(5) 0.4404(2) 0.3655(3) 0.0341(15) Uani 1 1 d . . . . .
C156 C 0.2680(5) 0.4679(2) 0.3749(3) 0.0448(18) Uani 1 1 d . . . . .
C157 C -0.4867(5) 0.6493(2) 0.1189(3) 0.0405(17) Uani 1 1 d . . . . .
H157 H -0.5234 0.6682 0.0967 0.049 Uiso 1 1 calc R U . . .
C158 C 0.4164(12) 0.4728(7) 0.5712(7) 0.066(4) Uani 0.5 1 d D U P B 1
H15D H 0.4742 0.4695 0.5917 0.080 Uiso 0.5 1 calc R U P B 1
H15E H 0.4089 0.5024 0.5577 0.080 Uiso 0.5 1 calc R U P B 1
O9 O 0.3186(7) 0.4493(4) 0.4980(4) 0.059(3) Uani 0.5 1 d D U P B 1
O10 O 0.3617(8) 0.4651(5) 0.6021(5) 0.067(3) Uani 0.5 1 d D U P B 1
C76 C 0.3968(9) 0.4398(6) 0.5271(6) 0.053(3) Uani 0.5 1 d D U P B 1
H76A H 0.4368 0.4425 0.5071 0.063 Uiso 0.5 1 calc R U P B 1
H76B H 0.3991 0.4101 0.5403 0.063 Uiso 0.5 1 calc R U P B 1
C78 C 0.2810(10) 0.4735(6) 0.5696(6) 0.063(3) Uani 0.5 1 d D U P B 1
H78A H 0.2780 0.5030 0.5560 0.075 Uiso 0.5 1 calc R U P B 1
H78B H 0.2395 0.4705 0.5886 0.075 Uiso 0.5 1 calc R U P B 1
C166 C 0.2651(12) 0.4421(6) 0.5283(7) 0.063(3) Uani 0.5 1 d D U P B 1
H16N H 0.2734 0.4127 0.5424 0.076 Uiso 0.5 1 calc R U P B 1
H16O H 0.2073 0.4446 0.5075 0.076 Uiso 0.5 1 calc R U P B 1
C77 C 0.1116(13) 0.4159(6) 0.6383(7) 0.059(5) Uani 0.5 1 d . . P C 1
H77A H 0.0851 0.4199 0.6657 0.071 Uiso 0.5 1 calc R U P C 1
H77B H 0.1663 0.4298 0.6489 0.071 Uiso 0.5 1 calc R U P C 1
C79 C 0.1568(12) 0.3670(8) 0.5902(7) 0.064(5) Uani 0.5 1 d . . P C 1
H79A H 0.2108 0.3816 0.5979 0.077 Uiso 0.5 1 calc R U P C 1
H79B H 0.1652 0.3363 0.5836 0.077 Uiso 0.5 1 calc R U P C 1
C80 C 0.067(2) 0.4356(11) 0.5972(11) 0.094(10) Uani 0.5 1 d . . P C 1
H80A H 0.0657 0.4668 0.6038 0.112 Uiso 0.5 1 calc R U P C 1
H80B H 0.0093 0.4249 0.5891 0.112 Uiso 0.5 1 calc R U P C 1
C84 C 0.1042(16) 0.3851(7) 0.5486(10) 0.082(7) Uani 0.5 1 d . . P C 1
H84A H 0.1223 0.3775 0.5185 0.099 Uiso 0.5 1 calc R U P C 1
H84B H 0.0485 0.3730 0.5440 0.099 Uiso 0.5 1 calc R U P C 1
O11 O 0.1231(11) 0.3708(5) 0.6322(6) 0.090(5) Uani 0.5 1 d . . P C 1
O12 O 0.1004(12) 0.4280(5) 0.5519(7) 0.104(7) Uani 0.5 1 d . . P C 1
C160 C 0.127(3) 0.4590(11) 0.5807(19) 0.172(10) Uani 0.5 1 d D U P D 2
H16A H 0.1640 0.4816 0.5994 0.207 Uiso 0.5 1 calc R U P D 2
H16B H 0.1030 0.4685 0.5455 0.207 Uiso 0.5 1 calc R U P D 2
C165 C 0.409(2) 0.4825(15) 0.5331(17) 0.163(11) Uani 0.5 1 d D U P D 2
H16C H 0.4199 0.5108 0.5207 0.245 Uiso 0.5 1 calc R U P D 2
H16D H 0.4598 0.4718 0.5570 0.245 Uiso 0.5 1 calc R U P D 2
H16E H 0.3922 0.4625 0.5047 0.245 Uiso 0.5 1 calc R U P D 2
C164 C 0.336(3) 0.4864(11) 0.5618(18) 0.183(9) Uani 0.5 1 d D U P D 2
H16F H 0.3523 0.5063 0.5908 0.219 Uiso 0.5 1 calc R U P D 2
H16G H 0.2843 0.4970 0.5382 0.219 Uiso 0.5 1 calc R U P D 2
C162 C 0.236(2) 0.4201(13) 0.5447(15) 0.185(9) Uani 0.5 1 d D U P D 2
H16H H 0.2429 0.3928 0.5282 0.222 Uiso 0.5 1 calc R U P D 2
H16I H 0.2110 0.4415 0.5183 0.222 Uiso 0.5 1 calc R U P D 2
C161 C 0.176(2) 0.4130(11) 0.5826(18) 0.182(9) Uani 0.5 1 d D U P D 2
H16J H 0.2097 0.4066 0.6174 0.218 Uiso 0.5 1 calc R U P D 2
H16K H 0.1372 0.3891 0.5706 0.218 Uiso 0.5 1 calc R U P D 2
C159 C 0.053(3) 0.4488(16) 0.608(2) 0.169(14) Uani 0.5 1 d D U P D 2
H15A H 0.0007 0.4597 0.5865 0.254 Uiso 0.5 1 calc R U P D 2
H15B H 0.0661 0.4630 0.6408 0.254 Uiso 0.5 1 calc R U P D 2
H15C H 0.0493 0.4178 0.6123 0.254 Uiso 0.5 1 calc R U P D 2
C163 C 0.3239(17) 0.4374(13) 0.5809(15) 0.181(9) Uani 0.5 1 d D U P D 2
H16L H 0.3693 0.4186 0.5776 0.218 Uiso 0.5 1 calc R U P D 2
H16M H 0.3234 0.4376 0.6167 0.218 Uiso 0.5 1 calc R U P D 2

loop_
_atom_site_aniso_label
_atom_site_aniso_U_11
_atom_site_aniso_U_22
_atom_site_aniso_U_33
_atom_site_aniso_U_23
_atom_site_aniso_U_13
_atom_site_aniso_U_12
F2 0.075(4) 0.045(3) 0.091(4) -0.007(3) 0.020(3) 0.023(3)
F3 0.053(3) 0.068(4) 0.096(4) 0.014(3) 0.016(3) 0.021(3)
F5 0.059(3) 0.049(3) 0.059(3) -0.015(2) 0.011(2) -0.002(2)
F7 0.078(4) 0.112(6) 0.085(4) 0.016(4) 0.012(4) 0.041(4)
F9 0.136(6) 0.043(3) 0.175(8) 0.033(4) 0.065(6) 0.027(4)
F11 0.043(2) 0.053(3) 0.059(3) -0.003(2) 0.017(2) 0.005(2)
F12 0.038(2) 0.083(4) 0.066(3) -0.021(3) 0.022(2) -0.005(2)
F15 0.042(2) 0.040(2) 0.042(2) -0.0022(18) 0.0177(18) 0.0025(18)
F16 0.052(3) 0.029(2) 0.075(3) 0.013(2) 0.015(2) 0.0007(19)
F21 0.057(3) 0.057(3) 0.050(3) -0.014(2) 0.028(2) -0.017(2)
F23 0.072(3) 0.074(4) 0.064(3) -0.011(3) 0.022(3) -0.045(3)
F24 0.070(3) 0.052(3) 0.055(3) -0.017(2) 0.018(2) -0.019(2)
F25 0.050(3) 0.058(3) 0.048(3) -0.013(2) 0.028(2) -0.012(2)
F27 0.078(4) 0.063(3) 0.079(4) -0.038(3) 0.019(3) -0.019(3)
F28 0.052(3) 0.045(3) 0.106(5) -0.009(3) 0.005(3) -0.015(2)
F30 0.065(3) 0.045(3) 0.084(4) -0.017(2) 0.047(3) -0.010(2)
F31 0.064(3) 0.038(2) 0.044(2) -0.0043(19) 0.024(2) -0.009(2)
F36 0.054(3) 0.065(3) 0.047(3) -0.011(2) 0.022(2) -0.005(2)
F37 0.069(3) 0.080(4) 0.039(3) -0.016(2) 0.019(2) -0.004(3)
F38 0.069(3) 0.062(3) 0.053(3) -0.002(2) 0.037(3) 0.011(2)
F39 0.067(3) 0.054(3) 0.084(4) -0.011(3) 0.048(3) -0.009(2)
F40 0.072(3) 0.055(3) 0.069(3) -0.025(3) 0.040(3) -0.016(2)
Ag1 0.0362(3) 0.0266(2) 0.0240(2) 0.00426(17) 0.01539(19) 0.00259(18)
Ag2 0.0405(3) 0.0264(2) 0.0225(2) 0.00173(17) 0.01528(19) -0.00318(19)
Ag3 0.0343(2) 0.0208(2) 0.0278(2) 0.00354(17) 0.01197(19) -0.00100(17)
Ag4 0.0413(3) 0.0208(2) 0.0309(2) 0.00213(18) 0.0128(2) 0.00305(19)
N1 0.041(3) 0.035(3) 0.025(3) 0.004(2) 0.014(2) -0.004(3)
N2 0.046(3) 0.030(3) 0.026(3) 0.005(2) 0.020(2) 0.004(2)
N3 0.049(3) 0.030(3) 0.025(3) 0.002(2) 0.015(3) 0.001(3)
N4 0.045(3) 0.033(3) 0.023(3) -0.004(2) 0.019(2) -0.005(3)
N5 0.035(3) 0.030(3) 0.023(3) -0.002(2) 0.019(2) -0.001(2)
N6 0.044(3) 0.027(3) 0.026(3) 0.003(2) 0.019(2) 0.001(2)
N7 0.042(3) 0.032(3) 0.027(3) 0.002(2) 0.016(2) -0.001(2)
N8 0.034(3) 0.032(3) 0.025(3) 0.004(2) 0.015(2) -0.002(2)
N9 0.033(3) 0.030(3) 0.027(3) 0.001(2) 0.015(2) -0.001(2)
N10 0.042(3) 0.027(3) 0.033(3) 0.001(2) 0.016(3) -0.002(2)
N11 0.037(3) 0.029(3) 0.035(3) 0.006(2) 0.014(2) 0.001(2)
N12 0.033(3) 0.026(3) 0.029(3) 0.002(2) 0.012(2) 0.001(2)
N13 0.038(3) 0.030(3) 0.035(3) 0.001(2) 0.012(3) 0.005(2)
C1 0.046(4) 0.029(3) 0.036(4) -0.006(3) 0.019(3) -0.008(3)
C2 0.036(3) 0.031(3) 0.021(3) 0.001(2) 0.017(3) 0.006(3)
C3 0.037(4) 0.042(4) 0.022(3) 0.002(3) 0.017(3) 0.003(3)
C4 0.037(4) 0.024(3) 0.030(3) 0.002(3) 0.019(3) -0.001(3)
C5 0.038(4) 0.036(4) 0.037(4) 0.009(3) 0.004(3) 0.001(3)
C6 0.043(4) 0.033(4) 0.029(3) 0.002(3) 0.008(3) -0.003(3)
C7 0.039(4) 0.035(4) 0.026(3) 0.006(3) 0.006(3) 0.004(3)
C8 0.043(4) 0.025(3) 0.032(3) -0.001(3) 0.015(3) -0.008(3)
C9 0.050(4) 0.026(3) 0.032(3) 0.007(3) 0.019(3) 0.005(3)
C10 0.036(3) 0.024(3) 0.024(3) 0.003(2) 0.016(3) 0.004(3)
C11 0.043(4) 0.023(3) 0.039(4) 0.000(3) 0.004(3) 0.004(3)
C12 0.045(4) 0.028(3) 0.027(3) 0.003(3) 0.018(3) 0.003(3)
C13 0.039(4) 0.023(3) 0.031(3) 0.004(3) 0.016(3) 0.005(3)
C14 0.065(5) 0.037(4) 0.026(3) 0.005(3) 0.020(3) 0.009(4)
C15 0.041(4) 0.031(4) 0.031(3) 0.002(3) 0.009(3) -0.007(3)
C16 0.045(4) 0.028(3) 0.035(4) -0.004(3) 0.021(3) -0.004(3)
C17 0.050(5) 0.043(4) 0.051(5) -0.001(4) 0.015(4) -0.019(4)
C18 0.041(4) 0.053(5) 0.050(5) 0.009(4) 0.008(4) -0.003(4)
C19 0.049(4) 0.028(3) 0.030(3) 0.002(3) 0.014(3) -0.002(3)
C20 0.052(5) 0.037(4) 0.048(5) 0.001(3) 0.009(4) 0.005(4)
C21 0.043(4) 0.053(5) 0.047(4) 0.000(4) 0.020(4) -0.015(4)
C22 0.073(6) 0.064(6) 0.035(4) 0.004(4) 0.022(4) 0.020(5)
C23 0.039(4) 0.038(4) 0.039(4) 0.002(3) 0.017(3) -0.002(3)
C24 0.075(6) 0.040(5) 0.043(4) 0.006(4) 0.021(4) 0.019(4)
C25 0.045(4) 0.048(5) 0.054(5) -0.014(4) 0.019(4) -0.005(4)
C26 0.045(5) 0.036(4) 0.069(6) -0.003(4) 0.014(4) -0.014(3)
C27 0.054(4) 0.027(3) 0.036(4) 0.005(3) 0.021(3) 0.008(3)
C28 0.049(5) 0.047(5) 0.061(5) 0.006(4) 0.017(4) 0.011(4)
C29 0.062(5) 0.041(4) 0.051(5) -0.014(4) 0.013(4) -0.010(4)
C30 0.049(4) 0.031(4) 0.034(4) 0.004(3) 0.019(3) 0.005(3)
C31 0.042(4) 0.028(3) 0.033(4) 0.004(3) 0.016(3) -0.003(3)
C32 0.093(8) 0.043(5) 0.087(7) 0.018(5) 0.046(7) 0.018(5)
C33 0.053(4) 0.022(3) 0.045(4) 0.005(3) 0.024(4) 0.007(3)
C34 0.049(4) 0.027(3) 0.031(3) 0.000(3) 0.021(3) 0.004(3)
C35 0.070(6) 0.069(6) 0.048(5) 0.024(4) 0.037(5) 0.013(5)
C36 0.055(5) 0.028(3) 0.039(4) 0.002(3) 0.023(3) 0.003(3)
C37 0.067(5) 0.025(3) 0.036(4) 0.004(3) 0.018(4) 0.001(3)
C38 0.083(7) 0.048(5) 0.053(5) 0.014(4) 0.034(5) 0.024(5)
C39 0.066(6) 0.093(8) 0.043(5) 0.005(5) 0.013(5) 0.033(6)
C40 0.070(5) 0.037(4) 0.030(4) 0.005(3) 0.025(4) 0.015(4)
C41 0.041(4) 0.032(4) 0.047(4) -0.008(3) 0.012(3) 0.003(3)
C42 0.037(4) 0.075(6) 0.030(4) -0.007(4) 0.016(3) -0.005(4)
C43 0.078(6) 0.046(5) 0.046(5) 0.008(4) 0.037(5) 0.017(4)
C44 0.053(5) 0.043(4) 0.027(3) 0.007(3) 0.013(3) 0.006(3)
C45 0.050(4) 0.031(4) 0.039(4) 0.001(3) 0.021(3) 0.007(3)
C46 0.047(4) 0.029(4) 0.042(4) -0.006(3) 0.019(3) 0.002(3)
C47 0.057(5) 0.039(4) 0.028(4) 0.006(3) 0.011(3) 0.008(3)
C48 0.058(5) 0.041(4) 0.041(4) 0.001(3) 0.029(4) 0.013(4)
C49 0.051(5) 0.043(4) 0.042(4) 0.000(3) 0.019(4) 0.007(4)
C50 0.061(5) 0.032(4) 0.053(5) -0.008(3) 0.026(4) 0.001(4)
C51 0.079(6) 0.045(5) 0.044(4) 0.017(4) 0.031(4) 0.021(4)
C52 0.054(5) 0.037(4) 0.065(5) -0.003(4) 0.030(4) 0.001(4)
C53 0.055(5) 0.041(4) 0.039(4) -0.002(3) 0.014(4) 0.007(4)
C54 0.047(4) 0.028(4) 0.046(4) -0.002(3) 0.019(3) -0.004(3)
C55 0.057(5) 0.032(4) 0.055(5) -0.008(3) 0.026(4) -0.009(3)
C56 0.046(4) 0.031(4) 0.061(5) 0.000(3) 0.021(4) 0.000(3)
C57 0.059(5) 0.037(4) 0.049(5) 0.000(3) 0.014(4) -0.002(4)
C58 0.059(5) 0.054(5) 0.048(5) 0.015(4) 0.021(4) 0.005(4)
C59 0.084(7) 0.041(4) 0.034(4) 0.001(3) 0.001(4) 0.020(4)
C60 0.049(5) 0.103(8) 0.048(5) -0.020(5) 0.024(4) -0.008(5)
C61 0.073(6) 0.110(9) 0.034(4) -0.025(5) 0.024(4) -0.026(6)
C62 0.063(6) 0.064(7) 0.113(10) 0.007(6) 0.015(6) -0.011(5)
C63 0.088(7) 0.064(6) 0.065(6) 0.011(5) 0.045(6) 0.013(5)
C64 0.086(7) 0.057(6) 0.060(6) 0.000(5) 0.026(5) 0.011(5)
C65 0.065(6) 0.053(6) 0.103(9) -0.013(6) 0.030(6) -0.004(5)
C66 0.069(7) 0.064(7) 0.092(8) -0.001(6) 0.011(6) 0.011(5)
C67 0.063(6) 0.068(7) 0.079(7) 0.006(5) 0.017(5) 0.004(5)
C68 0.088(8) 0.064(6) 0.064(6) -0.002(5) 0.017(6) 0.004(6)
C69 0.077(7) 0.074(7) 0.079(8) 0.013(6) 0.013(6) -0.013(6)
C70 0.075(8) 0.110(10) 0.091(9) 0.014(8) 0.027(7) -0.001(7)
C71 0.070(6) 0.064(6) 0.066(6) 0.001(5) 0.012(5) 0.005(5)
C72 0.085(8) 0.105(9) 0.071(7) 0.008(7) 0.037(6) -0.011(7)
C73 0.041(5) 0.046(5) 0.049(5) -0.008(5) 0.034(4) -0.003(4)
C74 0.058(6) 0.057(6) 0.071(6) -0.029(5) 0.042(5) -0.013(5)
C75 0.039(5) 0.049(5) 0.047(5) -0.007(5) 0.031(4) 0.002(4)
C82 0.065(6) 0.081(6) 0.064(6) -0.025(5) 0.028(5) -0.003(5)
C85 0.068(6) 0.057(5) 0.057(5) -0.008(4) 0.029(5) 0.002(5)
C86 0.076(6) 0.053(5) 0.063(6) -0.006(4) 0.038(5) -0.001(5)
O1 0.051(3) 0.029(3) 0.055(3) 0.004(2) 0.024(3) -0.003(2)
O2 0.056(3) 0.034(3) 0.052(3) 0.001(2) 0.022(3) -0.009(2)
O3 0.063(4) 0.059(4) 0.075(5) 0.018(3) 0.021(3) -0.006(3)
O4 0.082(5) 0.062(4) 0.079(5) 0.027(4) 0.040(4) 0.010(4)
O5 0.087(5) 0.071(5) 0.088(5) 0.000(4) 0.028(4) 0.009(4)
O6 0.098(6) 0.073(5) 0.090(6) -0.001(4) 0.028(5) -0.002(4)
O7 0.057(5) 0.047(5) 0.065(5) -0.013(4) 0.052(4) -0.007(4)
O8 0.051(5) 0.079(5) 0.052(5) -0.013(4) 0.031(4) 0.011(4)
O13 0.068(4) 0.064(4) 0.054(4) 0.002(3) 0.029(3) 0.001(3)
N14 0.053(4) 0.026(3) 0.031(3) 0.005(2) 0.019(3) 0.007(3)
N15 0.053(4) 0.026(3) 0.035(3) 0.004(2) 0.017(3) 0.010(3)
F4 0.049(3) 0.068(3) 0.081(4) 0.002(3) 0.001(3) -0.009(3)
F6 0.052(3) 0.074(4) 0.081(4) -0.001(3) 0.003(3) 0.009(3)
F8 0.124(6) 0.097(5) 0.099(5) 0.056(4) 0.061(4) 0.074(4)
F10 0.085(4) 0.041(3) 0.121(5) 0.008(3) 0.021(4) -0.008(3)
F13 0.059(3) 0.078(4) 0.071(3) -0.026(3) 0.035(3) -0.033(3)
F17 0.052(3) 0.074(4) 0.073(4) 0.010(3) 0.006(3) -0.012(3)
F18 0.079(4) 0.069(3) 0.051(3) -0.020(2) 0.026(3) -0.042(3)
F22 0.058(3) 0.092(4) 0.069(3) -0.012(3) 0.039(3) -0.030(3)
F32 0.087(4) 0.052(3) 0.048(3) -0.018(2) 0.020(3) 0.007(3)
F33 0.103(5) 0.099(5) 0.039(3) -0.005(3) 0.027(3) 0.028(4)
F34 0.095(4) 0.101(5) 0.060(3) 0.029(3) 0.053(3) 0.008(4)
N16 0.041(3) 0.023(3) 0.035(3) 0.000(2) 0.012(3) 0.000(2)
F1 0.060(3) 0.041(3) 0.065(3) -0.010(2) 0.002(2) 0.008(2)
F14 0.073(3) 0.038(3) 0.078(4) -0.012(2) 0.032(3) -0.012(2)
F19 0.111(5) 0.022(2) 0.091(4) -0.008(2) 0.037(4) -0.016(3)
F20 0.072(3) 0.028(2) 0.079(4) 0.011(2) 0.022(3) 0.008(2)
F26 0.062(3) 0.070(3) 0.069(3) -0.034(3) 0.034(3) -0.020(3)
F29 0.053(3) 0.049(3) 0.133(5) -0.003(3) 0.047(3) -0.010(2)
F35 0.069(3) 0.049(3) 0.060(3) 0.011(2) 0.033(3) -0.010(2)
C87 0.039(4) 0.030(3) 0.027(3) -0.003(3) 0.016(3) -0.003(3)
C88 0.053(4) 0.025(3) 0.036(4) 0.002(3) 0.021(3) 0.002(3)
C89 0.037(4) 0.025(3) 0.037(4) 0.002(3) 0.007(3) 0.001(3)
C90 0.049(4) 0.026(3) 0.027(3) 0.004(3) 0.019(3) 0.001(3)
C91 0.038(4) 0.030(3) 0.029(3) 0.001(3) 0.016(3) 0.005(3)
C92 0.041(4) 0.029(3) 0.027(3) -0.001(3) 0.015(3) -0.008(3)
C93 0.051(4) 0.030(3) 0.024(3) 0.005(3) 0.018(3) -0.002(3)
C94 0.040(4) 0.039(4) 0.029(3) 0.001(3) 0.023(3) 0.004(3)
C95 0.044(4) 0.023(3) 0.030(3) 0.007(3) 0.017(3) 0.001(3)
C96 0.043(4) 0.034(4) 0.022(3) 0.006(3) 0.012(3) 0.004(3)
C97 0.045(4) 0.028(3) 0.026(3) 0.003(3) 0.011(3) -0.005(3)
C98 0.035(4) 0.032(3) 0.029(3) 0.003(3) 0.012(3) 0.002(3)
C99 0.044(4) 0.023(3) 0.030(3) 0.004(3) 0.019(3) -0.003(3)
C100 0.049(5) 0.053(5) 0.047(5) -0.014(4) 0.019(4) -0.017(4)
C101 0.057(5) 0.031(4) 0.033(4) 0.002(3) 0.027(3) 0.000(3)
C102 0.035(4) 0.032(4) 0.033(4) 0.002(3) 0.011(3) 0.004(3)
C103 0.043(4) 0.023(3) 0.028(3) 0.002(3) 0.015(3) 0.010(3)
C104 0.058(5) 0.044(4) 0.045(4) 0.014(4) 0.022(4) 0.004(4)
C105 0.049(4) 0.035(4) 0.044(4) -0.003(3) 0.010(4) -0.010(3)
C106 0.044(4) 0.025(3) 0.029(3) 0.008(3) 0.018(3) 0.003(3)
C107 0.051(4) 0.021(3) 0.031(3) 0.000(3) 0.028(3) 0.000(3)
C108 0.065(5) 0.046(5) 0.041(4) -0.013(4) 0.031(4) -0.021(4)
C109 0.034(4) 0.030(3) 0.034(3) 0.006(3) 0.012(3) -0.002(3)
C110 0.046(4) 0.025(3) 0.039(4) 0.006(3) 0.015(3) 0.006(3)
C111 0.042(4) 0.030(3) 0.032(3) 0.006(3) 0.013(3) 0.007(3)
C112 0.036(4) 0.042(4) 0.030(3) -0.011(3) 0.013(3) -0.001(3)
C113 0.043(4) 0.031(4) 0.031(3) 0.006(3) 0.010(3) 0.003(3)
C114 0.036(4) 0.029(3) 0.027(3) 0.002(3) 0.013(3) 0.001(3)
C115 0.049(4) 0.025(3) 0.035(4) -0.001(3) 0.022(3) -0.006(3)
C116 0.052(4) 0.031(3) 0.022(3) 0.003(3) 0.016(3) -0.004(3)
C117 0.044(4) 0.033(4) 0.029(3) -0.007(3) 0.017(3) -0.012(3)
C118 0.040(4) 0.031(3) 0.031(3) 0.002(3) 0.019(3) 0.007(3)
C119 0.066(5) 0.040(4) 0.030(4) 0.009(3) 0.029(4) 0.009(4)
C120 0.063(5) 0.023(3) 0.044(4) 0.001(3) 0.027(4) 0.001(3)
C121 0.045(4) 0.023(3) 0.042(4) -0.005(3) 0.017(3) -0.002(3)
C122 0.042(4) 0.032(4) 0.029(3) 0.004(3) 0.013(3) 0.001(3)
C123 0.039(4) 0.044(4) 0.034(4) 0.010(3) 0.011(3) 0.012(3)
C124 0.042(4) 0.031(3) 0.032(3) 0.002(3) 0.022(3) 0.001(3)
C125 0.050(4) 0.029(4) 0.041(4) -0.006(3) 0.016(3) -0.008(3)
C126 0.037(4) 0.041(4) 0.028(3) -0.001(3) 0.013(3) -0.001(3)
C127 0.048(4) 0.032(4) 0.024(3) 0.004(3) 0.011(3) -0.004(3)
C128 0.048(4) 0.028(3) 0.024(3) 0.003(3) 0.015(3) 0.005(3)
C129 0.045(4) 0.044(4) 0.042(4) 0.004(3) 0.015(3) -0.006(3)
C130 0.060(5) 0.034(4) 0.040(4) -0.002(3) 0.024(4) 0.009(3)
C131 0.048(4) 0.032(4) 0.031(3) 0.004(3) 0.017(3) 0.006(3)
C132 0.047(4) 0.035(4) 0.041(4) 0.002(3) 0.012(3) 0.005(3)
C133 0.057(5) 0.036(4) 0.036(4) 0.007(3) 0.018(3) 0.009(3)
C134 0.037(4) 0.044(4) 0.024(3) 0.004(3) 0.013(3) 0.001(3)
C135 0.043(4) 0.037(4) 0.040(4) -0.003(3) 0.018(3) -0.011(3)
C136 0.039(4) 0.025(3) 0.036(4) 0.000(3) 0.017(3) -0.003(3)
C137 0.094(8) 0.049(5) 0.057(5) 0.022(4) 0.041(6) 0.036(5)
C138 0.054(4) 0.033(4) 0.026(3) 0.004(3) 0.017(3) 0.001(3)
C139 0.048(4) 0.038(4) 0.019(3) 0.000(3) 0.013(3) -0.007(3)
C140 0.077(6) 0.023(3) 0.048(4) -0.008(3) 0.036(4) -0.008(4)
C141 0.049(4) 0.040(4) 0.020(3) 0.003(3) 0.008(3) -0.001(3)
C142 0.061(5) 0.051(5) 0.038(4) -0.006(4) 0.016(4) 0.015(4)
C143 0.051(5) 0.040(4) 0.061(5) 0.000(4) 0.013(4) 0.012(4)
C144 0.055(4) 0.030(3) 0.029(3) 0.002(3) 0.022(3) 0.001(3)
C145 0.038(4) 0.036(4) 0.039(4) 0.005(3) 0.022(3) 0.001(3)
C146 0.048(4) 0.028(3) 0.044(4) 0.010(3) 0.022(3) -0.004(3)
C147 0.033(4) 0.043(4) 0.038(4) 0.007(3) 0.009(3) 0.000(3)
C148 0.067(5) 0.023(3) 0.042(4) -0.001(3) 0.027(4) -0.010(3)
C149 0.043(4) 0.039(4) 0.033(4) -0.002(3) 0.010(3) 0.003(3)
C150 0.047(4) 0.026(3) 0.034(4) 0.001(3) 0.023(3) -0.003(3)
C151 0.056(5) 0.030(4) 0.037(4) 0.005(3) 0.020(3) 0.006(3)
C152 0.045(4) 0.034(4) 0.039(4) 0.002(3) 0.016(3) 0.005(3)
C153 0.044(5) 0.036(4) 0.078(6) 0.002(4) 0.025(4) -0.005(3)
C154 0.048(5) 0.046(5) 0.048(4) -0.007(4) 0.020(4) -0.006(4)
C155 0.047(4) 0.028(3) 0.033(4) -0.003(3) 0.020(3) -0.009(3)
C156 0.048(4) 0.031(4) 0.061(5) -0.002(3) 0.026(4) -0.004(3)
C157 0.044(4) 0.032(4) 0.043(4) 0.001(3) 0.008(3) 0.005(3)
C158 0.061(6) 0.077(6) 0.061(6) 0.000(5) 0.017(5) -0.002(5)
O9 0.056(5) 0.067(5) 0.056(5) -0.001(4) 0.021(4) -0.002(4)
O10 0.066(5) 0.083(6) 0.057(5) -0.001(5) 0.027(4) 0.002(5)
C76 0.053(6) 0.063(6) 0.043(5) 0.010(5) 0.015(5) 0.008(5)
C78 0.060(6) 0.076(6) 0.058(6) 0.002(5) 0.026(5) -0.004(5)
C166 0.062(6) 0.071(6) 0.061(6) 0.003(5) 0.025(5) -0.011(5)
C77 0.081(13) 0.061(11) 0.048(10) -0.010(9) 0.038(10) -0.027(10)
C79 0.056(11) 0.081(14) 0.053(11) -0.007(10) 0.009(9) -0.011(10)
C80 0.11(2) 0.12(2) 0.078(17) 0.024(16) 0.075(16) 0.031(18)
C84 0.104(18) 0.051(12) 0.11(2) -0.007(12) 0.062(16) -0.019(12)
O11 0.115(13) 0.080(11) 0.087(11) -0.019(8) 0.050(10) -0.049(10)
O12 0.121(14) 0.065(10) 0.088(11) 0.035(9) -0.035(10) -0.039(9)
C160 0.172(11) 0.175(11) 0.171(11) -0.004(8) 0.049(8) 0.002(8)
C165 0.134(15) 0.191(17) 0.179(16) 0.038(14) 0.065(13) -0.024(13)
C164 0.179(11) 0.187(11) 0.184(11) 0.010(8) 0.053(8) -0.001(8)
C162 0.185(10) 0.185(10) 0.185(10) 0.001(7) 0.048(7) 0.004(7)
C161 0.180(11) 0.182(11) 0.182(11) -0.001(7) 0.046(7) 0.004(7)
C159 0.171(18) 0.182(18) 0.164(18) -0.015(14) 0.061(14) 0.007(14)
C163 0.180(10) 0.181(11) 0.184(10) 0.007(7) 0.052(7) -0.001(7)

loop_
_atom_type_symbol
_atom_type_description
_atom_type_scat_dispersion_real
_atom_type_scat_dispersion_imag
_atom_type_scat_source
C C 0.0181 0.0091 'International Tables Vol C Tables 4.2.6.8 and 6.1.1.4'
H H 0.0000 0.0000 'International Tables Vol C Tables 4.2.6.8 and 6.1.1.4'
Ag Ag 0.1306 4.2820 'International Tables Vol C Tables 4.2.6.8 and 6.1.1.4'
F F 0.0727 0.0534 'International Tables Vol C Tables 4.2.6.8 and 6.1.1.4'
N N 0.0311 0.0180 'International Tables Vol C Tables 4.2.6.8 and 6.1.1.4'
O O 0.0492 0.0322 'International Tables Vol C Tables 4.2.6.8 and 6.1.1.4'

loop_
_geom_angle_atom_site_label_1
_geom_angle_atom_site_label_2
_geom_angle_atom_site_label_3
_geom_angle
_geom_angle_site_symmetry_1
_geom_angle_site_symmetry_3
N5 Ag1 N8 80.5(2) . .
N5 Ag1 N6 91.6(2) . .
N8 Ag1 N6 172.1(2) . .
N5 Ag1 N7 172.2(2) . .
N8 Ag1 N7 91.8(2) . .
N6 Ag1 N7 96.0(2) . .
N1 Ag2 N4 81.1(2) . .
N1 Ag2 N3 172.1(2) . .
N4 Ag2 N3 91.3(2) . .
N1 Ag2 N2 91.1(2) . .
N4 Ag2 N2 172.2(2) . .
N3 Ag2 N2 96.5(2) . .
N9 Ag3 N12 80.1(2) . .
N9 Ag3 N11 171.9(2) . .
N12 Ag3 N11 92.0(2) . .
N9 Ag3 N10 92.1(2) . .
N12 Ag3 N10 172.1(2) . .
N11 Ag3 N10 95.7(2) . .
N13 Ag4 N16 80.9(2) . .
N13 Ag4 N14 171.5(2) . .
N16 Ag4 N14 91.6(2) . .
N13 Ag4 N15 91.8(2) . .
N16 Ag4 N15 172.7(2) . .
N14 Ag4 N15 95.6(2) . .
C97 N1 C117 112.3(6) . .
C97 N1 Ag2 130.6(5) . .
C117 N1 Ag2 116.1(5) . .
C90 N2 C144 111.2(6) . .
C90 N2 Ag2 123.1(5) . .
C144 N2 Ag2 125.3(4) . .
C93 N3 C113 111.7(6) . .
C93 N3 Ag2 123.0(5) . .
C113 N3 Ag2 125.3(4) . .
C136 N4 C92 112.1(6) . .
C136 N4 Ag2 129.9(4) . .
C92 N4 Ag2 115.4(5) . .
C103 N5 C118 112.3(5) . .
C103 N5 Ag1 129.8(4) . .
C118 N5 Ag1 116.8(4) . .
C106 N6 C12 111.0(5) . .
C106 N6 Ag1 125.5(4) . .
C12 N6 Ag1 123.4(5) . .
C7 N7 C96 111.0(6) . .
C7 N7 Ag1 125.5(4) . .
C96 N7 Ag1 123.5(5) . .
C91 N8 C102 112.1(5) . .
C91 N8 Ag1 116.2(4) . .
C102 N8 Ag1 130.7(5) . .
C87 N9 C2 112.0(6) . .
C87 N9 Ag3 130.3(5) . .
C2 N9 Ag3 117.0(4) . .
C115 N10 C9 111.7(6) . .
C115 N10 Ag3 125.1(5) . .
C9 N10 Ag3 123.2(5) . .
C98 N11 C111 111.0(6) . .
C98 N11 Ag3 125.4(4) . .
C111 N11 Ag3 123.6(5) . .
C4 N12 C10 112.4(5) . .
C4 N12 Ag3 129.9(4) . .
C10 N12 Ag3 116.8(4) . .
C11 N13 C121 111.3(6) . .
C11 N13 Ag4 116.4(5) . .
C121 N13 Ag4 130.4(5) . .
C16 C1 C92 108.4(6) . .
C16 C1 H1 125.8 . .
C92 C1 H1 125.8 . .
N9 C2 C3 106.2(6) . .
N9 C2 C10 112.6(6) . .
C3 C2 C10 141.3(6) . .
C112 C3 C2 107.5(6) . .
C112 C3 H3 126.2 . .
C2 C3 H3 126.2 . .
N12 C4 C114 121.7(6) . .
N12 C4 C99 105.5(6) . .
C114 C4 C99 132.8(6) . .
C15 C5 C89 108.0(6) . .
C15 C5 H5 126.0 . .
C89 C5 H5 126.0 . .
C141 C6 C7 108.6(6) . .
C141 C6 H6 125.7 . .
C7 C6 H6 125.7 . .
N7 C7 C122 125.7(6) . .
N7 C7 C6 106.0(6) . .
C122 C7 C6 128.3(7) . .
N16 C8 C31 120.4(6) . .
N16 C8 C15 105.2(6) . .
C31 C8 C15 133.9(6) . .
N10 C9 C131 125.9(6) . .
N10 C9 C37 105.5(6) . .
C131 C9 C37 128.6(7) . .
N12 C10 C2 113.1(5) . .
N12 C10 C95 106.0(6) . .
C2 C10 C95 140.7(6) . .
N13 C11 C157 106.8(6) . .
N13 C11 C89 113.2(6) . .
C157 C11 C89 139.5(7) . .
N6 C12 C128 125.4(6) . .
N6 C12 C101 107.0(6) . .
C128 C12 C101 127.5(6) . .
C103 C13 C106 123.7(6) . .
C103 C13 C107 116.9(6) . .
C106 C13 C107 119.4(6) . .
C24 C14 C38 116.3(8) . .
C24 C14 C138 123.4(7) . .
C38 C14 C138 120.2(8) . .
C5 C15 C8 109.6(6) . .
C5 C15 H15 125.2 . .
C8 C15 H15 125.2 . .
C1 C16 C136 108.5(6) . .
C1 C16 H16 125.7 . .
C136 C16 H16 125.7 . .
F23 C17 C105 120.2(7) . .
F23 C17 C21 119.0(7) . .
C105 C17 C21 120.9(7) . .
F4 C18 C28 119.1(8) . .
F4 C18 C132 120.3(8) . .
C28 C18 C132 120.6(8) . .
C113 C19 C136 124.6(7) . .
C113 C19 C152 118.9(6) . .
C136 C19 C152 116.3(6) . .
F1 C20 C143 116.5(7) . .
F1 C20 C152 120.0(7) . .
C143 C20 C152 123.5(8) . .
F22 C21 C135 121.5(7) . .
F22 C21 C17 119.9(7) . .
C135 C21 C17 118.6(7) . .
F33 C22 C35 121.7(9) . .
F33 C22 C142 119.4(9) . .
C35 C22 C142 118.8(7) . .
F25 C23 C105 117.8(7) . .
F25 C23 C109 120.0(6) . .
C105 C23 C109 122.2(7) . .
F6 C24 C39 117.7(9) . .
F6 C24 C14 118.9(7) . .
C39 C24 C14 123.3(9) . .
F26 C25 C29 118.3(7) . .
F26 C25 C125 118.9(7) . .
C29 C25 C125 122.7(8) . .
F28 C26 C153 120.5(8) . .
F28 C26 C29 119.8(8) . .
C153 C26 C29 119.7(7) . .
C110 C27 C133 125.4(7) . .
C110 C27 C131 117.7(6) . .
C133 C27 C131 116.9(6) . .
F3 C28 C143 121.0(8) . .
F3 C28 C18 120.5(8) . .
C143 C28 C18 118.4(8) . .
F27 C29 C26 120.3(8) . .
F27 C29 C25 119.9(8) . .
C26 C29 C25 119.8(8) . .
C104 C30 C151 116.7(7) . .
C104 C30 C31 122.0(7) . .
C151 C30 C31 121.2(6) . .
C88 C31 C8 126.0(6) . .
C88 C31 C30 118.5(6) . .
C8 C31 C30 115.4(6) . .
C137 C32 F9 119.2(9) . .
C137 C32 C38 121.7(10) . .
F9 C32 C38 119.1(12) . .
C36 C33 C110 107.2(6) . .
C36 C33 H33 126.4 . .
C110 C33 H33 126.4 . .
C124 C34 C103 109.4(6) . .
C124 C34 H34 125.3 . .
C103 C34 H34 125.3 . .
F34 C35 C22 119.1(8) . .
F34 C35 C104 121.3(9) . .
C22 C35 C104 119.6(8) . .
C33 C36 C88 109.1(6) . .
C33 C36 H36 125.5 . .
C88 C36 H36 125.5 . .
C148 C37 C9 108.6(6) . .
C148 C37 H37 125.7 . .
C9 C37 H37 125.7 . .
F10 C38 C32 120.7(10) . .
F10 C38 C14 118.7(8) . .
C32 C38 C14 120.5(10) . .
F7 C39 C24 120.9(11) . .
F7 C39 C137 121.8(9) . .
C24 C39 C137 117.3(10) . .
C119 C40 C144 108.2(7) . .
C119 C40 H40 125.9 . .
C144 C40 H40 125.9 . .
C157 C41 C121 109.3(7) . .
C157 C41 H41 125.3 . .
C121 C41 H41 125.3 . .
F12 C42 C149 120.6(8) . .
F12 C42 C100 119.7(7) . .
C149 C42 C100 119.7(7) . .
C51 C43 C130 109.8(7) . .
C51 C43 H43 127(6) . .
C130 C43 H43 122(6) . .
C47 C44 C93 108.2(6) . .
C47 C44 H44 125.9 . .
C93 C44 H44 125.9 . .
C50 C45 C49 117.1(7) . .
C50 C45 C46 121.8(7) . .
C49 C45 C46 121.1(7) . .
C121 C46 C130 125.4(7) . .
C121 C46 C45 118.6(6) . .
C130 C46 C45 115.8(7) . .
C44 C47 C113 109.1(7) . .
C44 C47 H47 125.4 . .
C113 C47 H47 125.4 . .
F38 C48 C53 119.7(7) . .
F38 C48 C52 119.4(8) . .
C53 C48 C52 120.9(7) . .
F36 C49 C53 118.3(7) . .
F36 C49 C45 120.2(7) . .
C53 C49 C45 121.6(8) . .
F40 C50 C45 120.0(7) . .
F40 C50 C52 117.8(7) . .
C45 C50 C52 122.1(8) . .
C43 C51 C133 107.7(7) . .
C43 C51 H51 126.2 . .
C133 C51 H51 126.2 . .
F39 C52 C48 120.7(7) . .
F39 C52 C50 120.6(8) . .
C48 C52 C50 118.7(8) . .
F37 C53 C48 120.4(7) . .
F37 C53 C49 120.0(8) . .
C48 C53 C49 119.6(8) . .
O1 C54 C55 111.4(7) . .
O1 C54 H54A 109.4 . .
C55 C54 H54A 109.4 . .
O1 C54 H54B 109.4 . .
C55 C54 H54B 109.4 . .
H54A C54 H54B 108.0 . .
O2 C55 C54 110.4(6) . .
O2 C55 H55A 109.6 . .
C54 C55 H55A 109.6 . .
O2 C55 H55B 109.6 . .
C54 C55 H55B 109.6 . .
H55A C55 H55B 108.1 . .
O1 C56 C57 111.2(6) . .
O1 C56 H56A 109.4 . .
C57 C56 H56A 109.4 . .
O1 C56 H56B 109.4 . .
C57 C56 H56B 109.4 . .
H56A C56 H56B 108.0 . .
O2 C57 C56 110.4(7) . .
O2 C57 H57A 109.6 . .
C56 C57 H57A 109.6 . .
O2 C57 H57B 109.6 . .
C56 C57 H57B 109.6 . .
H57A C57 H57B 108.1 . .
C61 C58 O6 103.3(7) . .
C61 C58 H58A 111.1 . .
O6 C58 H58A 111.1 . .
C61 C58 H58B 111.1 . .
O6 C58 H58B 111.1 . .
H58A C58 H58B 109.1 . .
O6 C59 C60 106.7(8) . .
O6 C59 H59A 110.4 . .
C60 C59 H59A 110.4 . .
O6 C59 H59B 110.4 . .
C60 C59 H59B 110.4 . .
H59A C59 H59B 108.6 . .
C59 C60 O5 109.3(8) . .
C59 C60 H60A 109.8 . .
O5 C60 H60A 109.8 . .
C59 C60 H60B 109.8 . .
O5 C60 H60B 109.8 . .
H60A C60 H60B 108.3 . .
C58 C61 O5 108.2(7) . .
C58 C61 H61A 110.1 . .
O5 C61 H61A 110.1 . .
C58 C61 H61B 110.1 . .
O5 C61 H61B 110.1 . .
H61A C61 H61B 108.4 . .
O3 C62 C65 110.5(9) . .
O3 C62 H62A 109.5 . .
C65 C62 H62A 109.5 . .
O3 C62 H62B 109.5 . .
C65 C62 H62B 109.5 . .
H62A C62 H62B 108.1 . .
O3 C63 C64 110.8(8) . .
O3 C63 H63A 109.5 . .
C64 C63 H63A 109.5 . .
O3 C63 H63B 109.5 . .
C64 C63 H63B 109.5 . .
H63A C63 H63B 108.1 . .
O4 C64 C63 110.2(9) . .
O4 C64 H64A 109.6 . .
C63 C64 H64A 109.6 . .
O4 C64 H64B 109.6 . .
C63 C64 H64B 109.6 . .
H64A C64 H64B 108.1 . .
O4 C65 C62 111.4(9) . .
O4 C65 H65A 109.3 . .
C62 C65 H65A 109.3 . .
O4 C65 H65B 109.3 . .
C62 C65 H65B 109.3 . .
H65A C65 H65B 108.0 . .
C71 C66 H66A 109.5 . .
C71 C66 H66B 109.5 . .
H66A C66 H66B 109.5 . .
C71 C66 H66C 109.5 . .
H66A C66 H66C 109.5 . .
H66B C66 H66C 109.5 . .
C71 C67 C68 115.3(9) . .
C71 C67 H67A 108.4 . .
C68 C67 H67A 108.4 . .
C71 C67 H67B 108.4 . .
C68 C67 H67B 108.4 . .
H67A C67 H67B 107.5 . .
C69 C68 C67 113.1(10) . .
C69 C68 H68A 109.0 . .
C67 C68 H68A 109.0 . .
C69 C68 H68B 109.0 . .
C67 C68 H68B 109.0 . .
H68A C68 H68B 107.8 . .
C68 C69 C72 113.3(10) . .
C68 C69 H69A 108.9 . .
C72 C69 H69A 108.9 . .
C68 C69 H69B 108.9 . .
C72 C69 H69B 108.9 . .
H69A C69 H69B 107.7 . .
C72 C70 H70A 109.5 . .
C72 C70 H70B 109.5 . .
H70A C70 H70B 109.5 . .
C72 C70 H70C 109.5 . .
H70A C70 H70C 109.5 . .
H70B C70 H70C 109.5 . .
C67 C71 C66 114.0(9) . .
C67 C71 H71A 108.8 . .
C66 C71 H71A 108.8 . .
C67 C71 H71B 108.8 . .
C66 C71 H71B 108.8 . .
H71A C71 H71B 107.7 . .
C70 C72 C69 117.2(11) . .
C70 C72 H72A 108.0 . .
C69 C72 H72A 108.0 . .
C70 C72 H72B 108.0 . .
C69 C72 H72B 108.0 . .
H72A C72 H72B 107.2 . .
O7 C73 C75 106.0(12) . .
O7 C73 H73A 110.5 . .
C75 C73 H73A 110.5 . .
O7 C73 H73B 110.5 . .
C75 C73 H73B 110.5 . .
H73A C73 H73B 108.7 . .
C82 C74 O7 115.7(14) . .
C82 C74 H74A 108.4 . .
O7 C74 H74A 108.4 . .
C82 C74 H74B 108.4 . .
O7 C74 H74B 108.4 . .
H74A C74 H74B 107.4 . .
O8 C75 C73 116.4(13) . .
O8 C75 H75A 108.2 . .
C73 C75 H75A 108.2 . .
O8 C75 H75B 108.2 . .
C73 C75 H75B 108.2 . .
H75A C75 H75B 107.3 . .
O8 C82 C74 107.3(15) . .
O8 C82 H82A 110.3 . .
C74 C82 H82A 110.3 . .
O8 C82 H82B 110.3 . .
C74 C82 H82B 110.3 . .
H82A C82 H82B 108.5 . .
O13 C85 C86 111.8(7) . 3_556
O13 C85 H85A 109.3 . .
C86 C85 H85A 109.3 3_556 .
O13 C85 H85B 109.3 . .
C86 C85 H85B 109.3 3_556 .
H85A C85 H85B 107.9 . .
O13 C86 C85 110.4(8) . 3_556
O13 C86 H86A 109.6 . .
C85 C86 H86A 109.6 3_556 .
O13 C86 H86B 109.6 . .
C85 C86 H86B 109.6 3_556 .
H86A C86 H86B 108.1 . .
C54 O1 C56 109.6(6) . .
C55 O2 C57 110.5(6) . .
C62 O3 C63 109.5(8) . .
C65 O4 C64 108.7(7) . .
C60 O5 C61 100.5(8) . .
C59 O6 C58 108.4(7) . .
C73 O7 C74 109.7(11) . .
C82 O8 C75 107.3(12) . .
C85 O13 C86 108.9(7) . .
C110 N14 C88 110.5(6) . .
C110 N14 Ag4 123.9(5) . .
C88 N14 Ag4 125.5(5) . .
C133 N15 C130 110.3(6) . .
C133 N15 Ag4 124.1(5) . .
C130 N15 Ag4 125.4(5) . .
C8 N16 C89 111.7(6) . .
C8 N16 Ag4 130.4(5) . .
C89 N16 Ag4 115.6(5) . .
N9 C87 C112 105.8(6) . .
N9 C87 C155 121.1(6) . .
C112 C87 C155 133.0(7) . .
N14 C88 C31 125.5(6) . .
N14 C88 C36 105.9(6) . .
C31 C88 C36 128.6(7) . .
N16 C89 C11 113.4(6) . .
N16 C89 C5 105.4(6) . .
C11 C89 C5 140.8(7) . .
N2 C90 C116 124.7(6) . .
N2 C90 C119 106.6(6) . .
C116 C90 C119 128.7(6) . .
N8 C91 C118 114.2(6) . .
N8 C91 C94 105.9(6) . .
C118 C91 C94 139.8(6) . .
N4 C92 C1 105.4(6) . .
N4 C92 C117 113.3(6) . .
C1 C92 C117 140.9(6) . .
N3 C93 C116 124.8(6) . .
N3 C93 C44 105.7(6) . .
C116 C93 C44 129.5(6) . .
C145 C94 C91 107.1(6) . .
C145 C94 H94 126.5 . .
C91 C94 H94 126.5 . .
C99 C95 C10 107.0(6) . .
C99 C95 H95 126.5 . .
C10 C95 H95 126.5 . .
N7 C96 C128 124.9(6) . .
N7 C96 C141 106.3(6) . .
C128 C96 C141 128.8(6) . .
N1 C97 C138 122.6(6) . .
N1 C97 C127 105.3(6) . .
C138 C97 C127 132.0(7) . .
N11 C98 C114 125.7(6) . .
N11 C98 C147 106.4(6) . .
C114 C98 C147 127.8(6) . .
C95 C99 C4 109.1(6) . .
C95 C99 H99 125.4 . .
C4 C99 H99 125.4 . .
F13 C100 C154 119.9(8) . .
F13 C100 C42 120.5(8) . .
C154 C100 C42 119.6(7) . .
C150 C101 C12 107.3(6) . .
C150 C101 H101 126.3 . .
C12 C101 H101 126.3 . .
N8 C102 C145 105.5(6) . .
N8 C102 C122 120.8(6) . .
C145 C102 C122 133.6(7) . .
N5 C103 C13 122.6(6) . .
N5 C103 C34 104.1(6) . .
C13 C103 C34 133.2(7) . .
F35 C104 C30 120.0(7) . .
F35 C104 C35 117.3(7) . .
C30 C104 C35 122.7(8) . .
F24 C105 C17 119.7(7) . .
F24 C105 C23 121.6(7) . .
C17 C105 C23 118.7(7) . .
N6 C106 C13 126.3(6) . .
N6 C106 C150 106.1(6) . .
C13 C106 C150 127.6(6) . .
C146 C107 C120 115.0(7) . .
C146 C107 C13 122.5(6) . .
C120 C107 C13 122.4(7) . .
F18 C108 C140 120.8(8) . .
F18 C108 C129 120.1(8) . .
C140 C108 C129 119.1(7) . .
C135 C109 C23 116.9(6) . .
C135 C109 C114 120.7(6) . .
C23 C109 C114 122.5(6) . .
N14 C110 C27 125.6(6) . .
N14 C110 C33 107.3(6) . .
C27 C110 C33 127.1(6) . .
N11 C111 C131 125.7(7) . .
N11 C111 C123 105.9(6) . .
C131 C111 C123 128.4(6) . .
C3 C112 C87 108.5(6) . .
C3 C112 H112 125.8 . .
C87 C112 H112 125.8 . .
N3 C113 C19 126.0(6) . .
N3 C113 C47 105.2(6) . .
C19 C113 C47 128.7(7) . .
C98 C114 C4 124.9(6) . .
C98 C114 C109 116.5(6) . .
C4 C114 C109 118.4(6) . .
N10 C115 C155 126.5(6) . .
N10 C115 C148 105.3(6) . .
C155 C115 C148 128.2(7) . .
C93 C116 C90 127.6(6) . .
C93 C116 C128 117.7(6) . .
C90 C116 C128 114.6(6) . .
N1 C117 C139 105.6(6) . .
N1 C117 C92 113.7(6) . .
C139 C117 C92 140.4(6) . .
N5 C118 C91 111.9(6) . .
N5 C118 C124 105.8(6) . .
C91 C118 C124 142.1(6) . .
C40 C119 C90 107.9(6) . .
C40 C119 H119 126.0 . .
C90 C119 H119 126.0 . .
F20 C120 C140 119.3(7) . .
F20 C120 C107 118.6(7) . .
C140 C120 C107 122.1(8) . .
N13 C121 C46 120.8(6) . .
N13 C121 C41 105.3(6) . .
C46 C121 C41 133.9(7) . .
C7 C122 C102 125.3(7) . .
C7 C122 C134 117.8(6) . .
C102 C122 C134 116.9(6) . .
C147 C123 C111 108.4(6) . .
C147 C123 H123 125.8 . .
C111 C123 H123 125.8 . .
C34 C124 C118 108.3(6) . .
C34 C124 H124 125.9 . .
C118 C124 H124 125.9 . .
C25 C125 C156 115.3(7) . .
C25 C125 C155 122.9(7) . .
C156 C125 C155 121.8(7) . .
F15 C126 C154 117.3(7) . .
F15 C126 C134 120.2(6) . .
C154 C126 C134 122.4(7) . .
C139 C127 C97 108.4(6) . .
C139 C127 H127 125.8 . .
C97 C127 H127 125.8 . .
C96 C128 C12 126.4(6) . .
C96 C128 C116 116.1(6) . .
C12 C128 C116 117.4(6) . .
F17 C129 C146 120.6(7) . .
F17 C129 C108 120.5(7) . .
C146 C129 C108 118.9(8) . .
N15 C130 C46 125.3(7) . .
N15 C130 C43 105.5(6) . .
C46 C130 C43 129.2(7) . .
C9 C131 C111 125.8(6) . .
C9 C131 C27 116.9(6) . .
C111 C131 C27 117.2(7) . .
F5 C132 C18 117.7(7) . .
F5 C132 C152 119.8(7) . .
C18 C132 C152 122.5(7) . .
N15 C133 C27 125.1(7) . .
N15 C133 C51 106.7(7) . .
C27 C133 C51 128.0(7) . .
C126 C134 C149 116.0(7) . .
C126 C134 C122 122.4(6) . .
C149 C134 C122 121.6(7) . .
F21 C135 C21 117.7(7) . .
F21 C135 C109 119.6(6) . .
C21 C135 C109 122.7(7) . .
N4 C136 C19 121.7(6) . .
N4 C136 C16 105.5(6) . .
C19 C136 C16 132.8(7) . .
C32 C137 F8 122.4(10) . .
C32 C137 C39 120.8(8) . .
F8 C137 C39 116.8(11) . .
C97 C138 C144 123.6(7) . .
C97 C138 C14 116.3(6) . .
C144 C138 C14 119.9(6) . .
C127 C139 C117 108.4(6) . .
C127 C139 H139 125.8 . .
C117 C139 H139 125.8 . .
F19 C140 C108 119.9(8) . .
F19 C140 C120 119.2(8) . .
C108 C140 C120 120.8(7) . .
C6 C141 C96 108.1(6) . .
C6 C141 H141 126.0 . .
C96 C141 H141 126.0 . .
F32 C142 C151 121.2(8) . .
F32 C142 C22 118.9(7) . .
C151 C142 C22 119.9(8) . .
F2 C143 C20 120.7(8) . .
F2 C143 C28 118.9(7) . .
C20 C143 C28 120.3(8) . .
N2 C144 C138 126.2(6) . .
N2 C144 C40 105.9(6) . .
C138 C144 C40 127.8(7) . .
C94 C145 C102 109.4(6) . .
C94 C145 H145 125.3 . .
C102 C145 H145 125.3 . .
F16 C146 C129 117.2(7) . .
F16 C146 C107 118.8(6) . .
C129 C146 C107 123.9(7) . .
C123 C147 C98 108.3(7) . .
C123 C147 H147 125.8 . .
C98 C147 H147 125.8 . .
C37 C148 C115 108.9(7) . .
C37 C148 H148 125.6 . .
C115 C148 H148 125.6 . .
F11 C149 C42 117.6(7) . .
F11 C149 C134 119.8(7) . .
C42 C149 C134 122.6(7) . .
C101 C150 C106 108.5(6) . .
C101 C150 H150 125.7 . .
C106 C150 H150 125.7 . .
F31 C151 C142 117.5(7) . .
F31 C151 C30 120.2(6) . .
C142 C151 C30 122.3(7) . .
C20 C152 C132 114.6(7) . .
C20 C152 C19 122.9(7) . .
C132 C152 C19 122.2(7) . .
F29 C153 C26 120.0(8) . .
F29 C153 C156 120.4(8) . .
C26 C153 C156 119.6(8) . .
F14 C154 C100 120.0(7) . .
F14 C154 C126 120.4(7) . .
C100 C154 C126 119.6(8) . .
C115 C155 C87 124.8(6) . .
C115 C155 C125 118.2(6) . .
C87 C155 C125 117.0(7) . .
F30 C156 C153 117.5(7) . .
F30 C156 C125 119.6(7) . .
C153 C156 C125 122.9(7) . .
C41 C157 C11 107.3(7) . .
C41 C157 H157 126.4 . .
C11 C157 H157 126.4 . .
O10 C158 C76 108.6(14) . .
O10 C158 H15D 110.0 . .
C76 C158 H15D 110.0 . .
O10 C158 H15E 110.0 . .
C76 C158 H15E 110.0 . .
H15D C158 H15E 108.4 . .
C76 O9 C166 106.8(14) . .
C78 O10 C158 104.9(14) . .
O9 C76 C158 106.1(14) . .
O9 C76 H76A 110.5 . .
C158 C76 H76A 110.5 . .
O9 C76 H76B 110.5 . .
C158 C76 H76B 110.5 . .
H76A C76 H76B 108.7 . .
O10 C78 C166 107.5(15) . .
O10 C78 H78A 110.2 . .
C166 C78 H78A 110.2 . .
O10 C78 H78B 110.2 . .
C166 C78 H78B 110.2 . .
H78A C78 H78B 108.5 . .
O9 C166 C78 110.1(15) . .
O9 C166 H16N 109.6 . .
C78 C166 H16N 109.6 . .
O9 C166 H16O 109.6 . .
C78 C166 H16O 109.6 . .
H16N C166 H16O 108.1 . .
C80 C77 O11 115(2) . .
C80 C77 H77A 108.6 . .
O11 C77 H77A 108.6 . .
C80 C77 H77B 108.6 . .
O11 C77 H77B 108.6 . .
H77A C77 H77B 107.6 . .
C84 C79 O11 109(2) . .
C84 C79 H79A 109.8 . .
O11 C79 H79A 109.8 . .
C84 C79 H79B 109.8 . .
O11 C79 H79B 109.8 . .
H79A C79 H79B 108.2 . .
C77 C80 O12 112(2) . .
C77 C80 H80A 109.3 . .
O12 C80 H80A 109.3 . .
C77 C80 H80B 109.3 . .
O12 C80 H80B 109.3 . .
H80A C80 H80B 107.9 . .
O12 C84 C79 113(2) . .
O12 C84 H84A 109.0 . .
C79 C84 H84A 109.0 . .
O12 C84 H84B 109.0 . .
C79 C84 H84B 109.0 . .
H84A C84 H84B 107.8 . .
C79 O11 C77 105.9(15) . .
C84 O12 C80 104.2(19) . .
C159 C160 C161 105.0(19) . .
C159 C160 H16A 110.7 . .
C161 C160 H16A 110.7 . .
C159 C160 H16B 110.7 . .
C161 C160 H16B 110.7 . .
H16A C160 H16B 108.8 . .
C164 C165 H16C 109.5 . .
C164 C165 H16D 109.5 . .
H16C C165 H16D 109.5 . .
C164 C165 H16E 109.5 . .
H16C C165 H16E 109.5 . .
H16D C165 H16E 109.5 . .
C163 C164 C165 105.1(19) . .
C163 C164 H16F 110.7 . .
C165 C164 H16F 110.7 . .
C163 C164 H16G 110.7 . .
C165 C164 H16G 110.7 . .
H16F C164 H16G 108.8 . .
C163 C162 C161 105.7(19) . .
C163 C162 H16H 110.6 . .
C161 C162 H16H 110.6 . .
C163 C162 H16I 110.6 . .
C161 C162 H16I 110.6 . .
H16H C162 H16I 108.7 . .
C162 C161 C160 104.8(19) . .
C162 C161 H16J 110.8 . .
C160 C161 H16J 110.8 . .
C162 C161 H16K 110.8 . .
C160 C161 H16K 110.8 . .
H16J C161 H16K 108.9 . .
C160 C159 H15A 109.5 . .
C160 C159 H15B 109.5 . .
H15A C159 H15B 109.5 . .
C160 C159 H15C 109.5 . .
H15A C159 H15C 109.5 . .
H15B C159 H15C 109.5 . .
C162 C163 C164 106(2) . .
C162 C163 H16L 110.5 . .
C164 C163 H16L 110.5 . .
C162 C163 H16M 110.5 . .
C164 C163 H16M 110.5 . .
H16L C163 H16M 108.6 . .

loop_
_geom_bond_atom_site_label_1
_geom_bond_atom_site_label_2
_geom_bond_distance
_geom_bond_site_symmetry_2
F2 C143 1.353(10) .
F3 C28 1.328(10) .
F5 C132 1.333(9) .
F7 C39 1.315(13) .
F9 C32 1.342(13) .
F11 C149 1.340(9) .
F12 C42 1.337(9) .
F15 C126 1.343(8) .
F16 C146 1.366(8) .
F21 C135 1.335(9) .
F23 C17 1.339(9) .
F24 C105 1.331(9) .
F25 C23 1.328(8) .
F27 C29 1.342(10) .
F28 C26 1.340(9) .
F30 C156 1.354(9) .
F31 C151 1.335(9) .
F36 C49 1.336(10) .
F37 C53 1.334(9) .
F38 C48 1.344(8) .
F39 C52 1.331(10) .
F40 C50 1.339(9) .
Ag1 N5 1.921(5) .
Ag1 N8 1.930(5) .
Ag1 N6 1.960(5) .
Ag1 N7 1.961(6) .
Ag2 N1 1.935(5) .
Ag2 N4 1.941(5) .
Ag2 N3 1.960(6) .
Ag2 N2 1.966(5) .
Ag3 N9 1.929(6) .
Ag3 N12 1.935(5) .
Ag3 N11 1.955(6) .
Ag3 N10 1.957(6) .
Ag4 N13 1.921(6) .
Ag4 N16 1.936(6) .
Ag4 N14 1.954(6) .
Ag4 N15 1.953(6) .
N1 C97 1.339(9) .
N1 C117 1.374(9) .
N2 C90 1.367(8) .
N2 C144 1.368(9) .
N3 C93 1.375(8) .
N3 C113 1.374(9) .
N4 C136 1.351(9) .
N4 C92 1.389(8) .
N5 C103 1.369(9) .
N5 C118 1.384(8) .
N6 C106 1.367(9) .
N6 C12 1.366(8) .
N7 C7 1.373(9) .
N7 C96 1.378(8) .
N8 C91 1.360(8) .
N8 C102 1.365(9) .
N9 C87 1.351(9) .
N9 C2 1.377(8) .
N10 C115 1.368(9) .
N10 C9 1.383(9) .
N11 C98 1.365(9) .
N11 C111 1.372(9) .
N12 C4 1.351(8) .
N12 C10 1.369(8) .
N13 C11 1.371(9) .
N13 C121 1.376(9) .
C1 C16 1.372(10) .
C1 C92 1.415(10) .
C1 H1 0.9500 .
C2 C3 1.415(10) .
C2 C10 1.420(9) .
C3 C112 1.383(10) .
C3 H3 0.9500 .
C4 C114 1.413(10) .
C4 C99 1.428(9) .
C5 C15 1.357(11) .
C5 C89 1.429(10) .
C5 H5 0.9500 .
C6 C141 1.369(10) .
C6 C7 1.428(10) .
C6 H6 0.9500 .
C7 C122 1.408(10) .
C8 N16 1.373(9) .
C8 C31 1.410(10) .
C8 C15 1.414(10) .
C9 C131 1.387(11) .
C9 C37 1.434(10) .
C10 C95 1.433(9) .
C11 C157 1.413(11) .
C11 C89 1.418(10) .
C12 C128 1.409(10) .
C12 C101 1.427(10) .
C13 C103 1.404(9) .
C13 C106 1.408(9) .
C13 C107 1.477(10) .
C14 C24 1.380(13) .
C14 C38 1.430(13) .
C14 C138 1.469(10) .
C15 H15 0.9500 .
C16 C136 1.433(9) .
C16 H16 0.9500 .
C17 C105 1.376(12) .
C17 C21 1.386(12) .
C18 F4 1.344(10) .
C18 C28 1.376(13) .
C18 C132 1.382(11) .
C19 C113 1.401(10) .
C19 C136 1.408(10) .
C19 C152 1.489(10) .
C20 F1 1.339(9) .
C20 C143 1.370(12) .
C20 C152 1.393(11) .
C21 F22 1.339(9) .
C21 C135 1.378(10) .
C22 F33 1.311(10) .
C22 C35 1.384(14) .
C22 C142 1.402(13) .
C23 C105 1.383(10) .
C23 C109 1.390(10) .
C24 F6 1.371(11) .
C24 C39 1.372(13) .
C25 F26 1.339(9) .
C25 C29 1.376(12) .
C25 C125 1.382(11) .
C26 C153 1.362(13) .
C26 C29 1.369(13) .
C27 C110 1.411(10) .
C27 C133 1.414(10) .
C27 C131 1.488(10) .
C28 C143 1.373(13) .
C30 C104 1.383(11) .
C30 C151 1.385(11) .
C30 C31 1.492(10) .
C31 C88 1.399(10) .
C32 C137 1.332(16) .
C32 C38 1.354(13) .
C33 C36 1.360(10) .
C33 C110 1.431(10) .
C33 H33 0.9500 .
C34 C124 1.364(10) .
C34 C103 1.445(9) .
C34 H34 0.9500 .
C35 F34 1.330(10) .
C35 C104 1.388(12) .
C36 C88 1.427(10) .
C36 H36 0.9500 .
C37 C148 1.352(12) .
C37 H37 0.9500 .
C38 F10 1.305(12) .
C39 C137 1.417(16) .
C40 C119 1.370(10) .
C40 C144 1.431(10) .
C40 H40 0.9500 .
C41 C157 1.380(11) .
C41 C121 1.414(10) .
C41 H41 0.9500 .
C42 C149 1.367(11) .
C42 C100 1.375(13) .
C43 C51 1.342(12) .
C43 C130 1.416(12) .
C43 H43 0.802(10) .
C44 C47 1.355(11) .
C44 C93 1.437(10) .
C44 H44 0.9500 .
C45 C50 1.371(11) .
C45 C49 1.386(11) .
C45 C46 1.498(10) .
C46 C121 1.404(11) .
C46 C130 1.408(10) .
C47 C113 1.436(10) .
C47 H47 0.9500 .
C48 C53 1.360(12) .
C48 C52 1.369(12) .
C49 C53 1.384(11) .
C50 C52 1.396(11) .
C51 C133 1.429(11) .
C51 H51 0.9500 .
C54 O1 1.419(9) .
C54 C55 1.500(11) .
C54 H54A 0.9900 .
C54 H54B 0.9900 .
C55 O2 1.421(10) .
C55 H55A 0.9900 .
C55 H55B 0.9900 .
C56 O1 1.428(9) .
C56 C57 1.503(12) .
C56 H56A 0.9900 .
C56 H56B 0.9900 .
C57 O2 1.428(10) .
C57 H57A 0.9900 .
C57 H57B 0.9900 .
C58 C61 1.490(13) .
C58 O6 1.500(12) .
C58 H58A 0.9900 .
C58 H58B 0.9900 .
C59 O6 1.367(11) .
C59 C60 1.467(13) .
C59 H59A 0.9900 .
C59 H59B 0.9900 .
C60 O5 1.486(12) .
C60 H60A 0.9900 .
C60 H60B 0.9900 .
C61 O5 1.536(13) .
C61 H61A 0.9900 .
C61 H61B 0.9900 .
C62 O3 1.416(13) .
C62 C65 1.501(15) .
C62 H62A 0.9900 .
C62 H62B 0.9900 .
C63 O3 1.423(12) .
C63 C64 1.504(14) .
C63 H63A 0.9900 .
C63 H63B 0.9900 .
C64 O4 1.450(12) .
C64 H64A 0.9900 .
C64 H64B 0.9900 .
C65 O4 1.401(13) .
C65 H65A 0.9900 .
C65 H65B 0.9900 .
C66 C71 1.526(15) .
C66 H66A 0.9800 .
C66 H66B 0.9800 .
C66 H66C 0.9800 .
C67 C71 1.509(15) .
C67 C68 1.526(15) .
C67 H67A 0.9900 .
C67 H67B 0.9900 .
C68 C69 1.498(16) .
C68 H68A 0.9900 .
C68 H68B 0.9900 .
C69 C72 1.533(17) .
C69 H69A 0.9900 .
C69 H69B 0.9900 .
C70 C72 1.507(17) .
C70 H70A 0.9800 .
C70 H70B 0.9800 .
C70 H70C 0.9800 .
C71 H71A 0.9900 .
C71 H71B 0.9900 .
C72 H72A 0.9900 .
C72 H72B 0.9900 .
C73 O7 1.419(13) .
C73 C75 1.486(15) .
C73 H73A 0.9900 .
C73 H73B 0.9900 .
C74 C82 1.447(17) .
C74 O7 1.497(15) .
C74 H74A 0.9900 .
C74 H74B 0.9900 .
C75 O8 1.391(14) .
C75 H75A 0.9900 .
C75 H75B 0.9900 .
C82 O8 1.381(16) .
C82 H82A 0.9900 .
C82 H82B 0.9900 .
C85 O13 1.426(11) .
C85 C86 1.502(13) 3_556
C85 H85A 0.9900 .
C85 H85B 0.9900 .
C86 O13 1.438(11) .
C86 C85 1.502(13) 3_556
C86 H86A 0.9900 .
C86 H86B 0.9900 .
N14 C110 1.362(9) .
N14 C88 1.378(9) .
N15 C133 1.365(9) .
N15 C130 1.386(9) .
F8 C137 1.341(10) .
F13 C100 1.340(9) .
F17 C129 1.342(10) .
F18 C108 1.337(9) .
F32 C142 1.333(10) .
N16 C89 1.374(9) .
F14 C154 1.351(10) .
F19 C140 1.346(9) .
F20 C120 1.333(9) .
F29 C153 1.339(10) .
F35 C104 1.344(10) .
C87 C112 1.425(10) .
C87 C155 1.438(10) .
C90 C116 1.409(10) .
C90 C119 1.419(10) .
C91 C118 1.416(10) .
C91 C94 1.443(9) .
C92 C117 1.418(10) .
C93 C116 1.400(10) .
C94 C145 1.365(10) .
C94 H94 0.9500 .
C95 C99 1.373(10) .
C95 H95 0.9500 .
C96 C128 1.408(10) .
C96 C141 1.426(10) .
C97 C138 1.409(10) .
C97 C127 1.443(9) .
C98 C114 1.408(9) .
C98 C147 1.434(10) .
C99 H99 0.9500 .
C100 C154 1.372(12) .
C101 C150 1.373(10) .
C101 H101 0.9500 .
C102 C145 1.420(10) .
C102 C122 1.419(10) .
C106 C150 1.429(9) .
C107 C146 1.380(11) .
C107 C120 1.391(9) .
C108 C140 1.353(13) .
C108 C129 1.390(12) .
C109 C135 1.379(10) .
C109 C114 1.472(9) .
C111 C131 1.401(10) .
C111 C123 1.440(11) .
C112 H112 0.9500 .
C115 C155 1.388(11) .
C115 C148 1.442(10) .
C116 C128 1.512(9) .
C117 C139 1.417(10) .
C118 C124 1.415(10) .
C119 H119 0.9500 .
C120 C140 1.377(12) .
C122 C134 1.496(10) .
C123 C147 1.350(11) .
C123 H123 0.9500 .
C124 H124 0.9500 .
C125 C156 1.388(11) .
C125 C155 1.485(10) .
C126 C154 1.379(11) .
C126 C134 1.381(10) .
C127 C139 1.352(10) .
C127 H127 0.9500 .
C129 C146 1.366(11) .
C132 C152 1.397(11) .
C134 C149 1.391(10) .
C138 C144 1.415(9) .
C139 H139 0.9500 .
C141 H141 0.9500 .
C142 C151 1.379(11) .
C145 H145 0.9500 .
C147 H147 0.9500 .
C148 H148 0.9500 .
C150 H150 0.9500 .
C153 C156 1.376(11) .
C157 H157 0.9500 .
C158 O10 1.442(16) .
C158 C76 1.557(17) .
C158 H15D 0.9900 .
C158 H15E 0.9900 .
O9 C76 1.377(15) .
O9 C166 1.413(15) .
O10 C78 1.435(16) .
C76 H76A 0.9900 .
C76 H76B 0.9900 .
C78 C166 1.469(17) .
C78 H78A 0.9900 .
C78 H78B 0.9900 .
C166 H16N 0.9900 .
C166 H16O 0.9900 .
C77 C80 1.33(4) .
C77 O11 1.43(3) .
C77 H77A 0.9900 .
C77 H77B 0.9900 .
C79 C84 1.37(3) .
C79 O11 1.43(2) .
C79 H79A 0.9900 .
C79 H79B 0.9900 .
C80 O12 1.53(3) .
C80 H80A 0.9900 .
C80 H80B 0.9900 .
C84 O12 1.34(3) .
C84 H84A 0.9900 .
C84 H84B 0.9900 .
C160 C159 1.65(3) .
C160 C161 1.65(2) .
C160 H16A 0.9900 .
C160 H16B 0.9900 .
C165 C164 1.66(2) .
C165 H16C 0.9800 .
C165 H16D 0.9800 .
C165 H16E 0.9800 .
C164 C163 1.65(2) .
C164 H16F 0.9900 .
C164 H16G 0.9900 .
C162 C163 1.64(2) .
C162 C161 1.65(2) .
C162 H16H 0.9900 .
C162 H16I 0.9900 .
C161 H16J 0.9900 .
C161 H16K 0.9900 .
C159 H15A 0.9800 .
C159 H15B 0.9800 .
C159 H15C 0.9800 .
C163 H16L 0.9900 .
C163 H16M 0.9900 .

loop_
_geom_hbond_atom_site_label_D
_geom_hbond_atom_site_label_H
_geom_hbond_atom_site_label_A
_geom_hbond_distance_DH
_geom_hbond_distance_HA
_geom_hbond_distance_DA
_geom_hbond_angle_DHA
_geom_hbond_site_symmetry_A
C16 H16 F16 0.95 2.46 3.100(8) 124.6 4_566
C16 H16 F25 0.95 2.62 3.278(9) 126.8 4_566
C33 H33 O1 0.95 2.63 3.551(9) 163.9 4_565
C34 H34 F1 0.95 2.46 3.113(9) 125.7 4_565
C41 H41 F23 0.95 2.44 3.341(9) 158.7 2_455
C43 H43 O10 0.802(10) 2.52(3) 3.310(15) 167(8) 3_566
C54 H54A F19 0.99 2.61 3.301(9) 126.6 3_556
C58 H58B F40 0.99 2.46 3.426(9) 165.8 4_666
C60 H60B N14 0.99 2.69 3.582(12) 150.7 4_666
C62 H62B F32 0.99 2.54 3.124(12) 117.3 4_566
C64 H64B F5 0.99 2.65 3.437(11) 136.7 .
C75 H75A F12 0.99 2.47 3.441(15) 167.4 1_455
C112 H112 O9 0.95 2.52 3.382(14) 151.4 .
C124 H124 O11 0.95 2.40 3.205(19) 142.9 4_565
C127 H127 F15 0.95 2.50 3.211(8) 131.6 4_566
C127 H127 F30 0.95 2.63 3.309(8) 128.4 4_566
C141 H141 F37 0.95 2.54 3.206(9) 127.2 3_566
C157 H157 F11 0.95 2.48 3.302(9) 145.3 2
C158 H15D F29 0.99 2.35 3.179(19) 141.0 3_666
C76 H76A F14 0.99 2.65 3.526(17) 148.1 .
C77 H77A F1 0.99 2.52 3.123(18) 118.9 .
C166 H16O O12 0.99 2.50 3.06(3) 115.6 .

loop_
_geom_torsion_atom_site_label_1
_geom_torsion_atom_site_label_2
_geom_torsion_atom_site_label_3
_geom_torsion_atom_site_label_4
_geom_torsion
_geom_torsion_site_symmetry_1
C87 N9 C2 C3 -2.2(7) .
Ag3 N9 C2 C3 -173.7(4) .
C87 N9 C2 C10 176.4(5) .
Ag3 N9 C2 C10 5.0(7) .
N9 C2 C3 C112 1.3(7) .
C10 C2 C3 C112 -176.7(8) .
C10 N12 C4 C114 175.9(6) .
Ag3 N12 C4 C114 7.3(9) .
C10 N12 C4 C99 -1.8(7) .
Ag3 N12 C4 C99 -170.5(4) .
C96 N7 C7 C122 180.0(7) .
Ag1 N7 C7 C122 1.5(10) .
C96 N7 C7 C6 -0.8(8) .
Ag1 N7 C7 C6 -179.2(5) .
C141 C6 C7 N7 0.4(8) .
C141 C6 C7 C122 179.6(7) .
C115 N10 C9 C131 -178.3(7) .
Ag3 N10 C9 C131 -1.0(10) .
C115 N10 C9 C37 1.8(8) .
Ag3 N10 C9 C37 179.1(5) .
C4 N12 C10 C2 -174.4(5) .
Ag3 N12 C10 C2 -4.1(7) .
C4 N12 C10 C95 1.8(7) .
Ag3 N12 C10 C95 172.1(4) .
N9 C2 C10 N12 -0.5(7) .
C3 C2 C10 N12 177.4(7) .
N9 C2 C10 C95 -174.7(8) .
C3 C2 C10 C95 3.3(15) .
C121 N13 C11 C157 2.6(8) .
Ag4 N13 C11 C157 168.2(5) .
C121 N13 C11 C89 -170.9(6) .
Ag4 N13 C11 C89 -5.3(8) .
C106 N6 C12 C128 -177.2(6) .
Ag1 N6 C12 C128 5.8(10) .
C106 N6 C12 C101 1.1(8) .
Ag1 N6 C12 C101 -176.0(5) .
C89 C5 C15 C8 -1.4(8) .
N16 C8 C15 C5 -1.7(8) .
C31 C8 C15 C5 170.3(7) .
C92 C1 C16 C136 -0.6(8) .
F23 C17 C21 F22 0.2(13) .
C105 C17 C21 F22 179.9(8) .
F23 C17 C21 C135 -179.0(8) .
C105 C17 C21 C135 0.7(13) .
C38 C14 C24 F6 -178.4(7) .
C138 C14 C24 F6 -2.6(12) .
C38 C14 C24 C39 -1.3(12) .
C138 C14 C24 C39 174.5(8) .
F4 C18 C28 F3 0.0(13) .
C132 C18 C28 F3 179.4(8) .
F4 C18 C28 C143 179.6(8) .
C132 C18 C28 C143 -1.0(13) .
F28 C26 C29 F27 0.0(14) .
C153 C26 C29 F27 179.7(8) .
F28 C26 C29 C25 -177.6(8) .
C153 C26 C29 C25 2.1(14) .
F26 C25 C29 F27 0.7(13) .
C125 C25 C29 F27 -178.8(8) .
F26 C25 C29 C26 178.3(8) .
C125 C25 C29 C26 -1.2(14) .
N16 C8 C31 C88 0.5(11) .
C15 C8 C31 C88 -170.5(8) .
N16 C8 C31 C30 176.7(6) .
C15 C8 C31 C30 5.7(11) .
C104 C30 C31 C88 -114.4(8) .
C151 C30 C31 C88 68.7(10) .
C104 C30 C31 C8 69.1(10) .
C151 C30 C31 C8 -107.8(8) .
F33 C22 C35 F34 -2.7(14) .
C142 C22 C35 F34 178.9(8) .
F33 C22 C35 C104 179.1(8) .
C142 C22 C35 C104 0.7(14) .
C110 C33 C36 C88 2.7(9) .
N10 C9 C37 C148 -0.9(8) .
C131 C9 C37 C148 179.1(7) .
C137 C32 C38 F10 -179.4(9) .
F9 C32 C38 F10 1.0(15) .
C137 C32 C38 C14 -1.8(15) .
F9 C32 C38 C14 178.7(9) .
C24 C14 C38 F10 179.4(8) .
C138 C14 C38 F10 3.4(12) .
C24 C14 C38 C32 1.7(12) .
C138 C14 C38 C32 -174.3(8) .
F6 C24 C39 F7 -1.6(13) .
C14 C24 C39 F7 -178.8(8) .
F6 C24 C39 C137 178.0(8) .
C14 C24 C39 C137 0.8(13) .
C50 C45 C46 C121 78.4(10) .
C49 C45 C46 C121 -103.6(9) .
C50 C45 C46 C130 -98.5(9) .
C49 C45 C46 C130 79.5(9) .
C93 C44 C47 C113 1.1(9) .
C50 C45 C49 F36 -178.5(7) .
C46 C45 C49 F36 3.4(11) .
C50 C45 C49 C53 1.5(12) .
C46 C45 C49 C53 -176.6(7) .
C49 C45 C50 F40 178.4(7) .
C46 C45 C50 F40 -3.5(12) .
C49 C45 C50 C52 -1.1(12) .
C46 C45 C50 C52 177.0(7) .
C130 C43 C51 C133 -0.9(12) .
F38 C48 C52 F39 1.8(12) .
C53 C48 C52 F39 -178.5(8) .
F38 C48 C52 C50 179.6(7) .
C53 C48 C52 C50 -0.6(12) .
F40 C50 C52 F39 -1.0(12) .
C45 C50 C52 F39 178.6(7) .
F40 C50 C52 C48 -178.8(7) .
C45 C50 C52 C48 0.7(13) .
F38 C48 C53 F37 -0.2(12) .
C52 C48 C53 F37 -180.0(8) .
F38 C48 C53 C49 -179.3(7) .
C52 C48 C53 C49 1.0(12) .
F36 C49 C53 F37 -0.5(11) .
C45 C49 C53 F37 179.5(7) .
F36 C49 C53 C48 178.6(7) .
C45 C49 C53 C48 -1.4(12) .
O1 C54 C55 O2 58.0(8) .
O1 C56 C57 O2 -57.0(8) .
O6 C59 C60 O5 -70.1(10) .
O6 C58 C61 O5 67.1(9) .
O3 C63 C64 O4 -58.1(11) .
O3 C62 C65 O4 59.6(13) .
C71 C67 C68 C69 -177.3(10) .
C67 C68 C69 C72 -174.8(10) .
C68 C67 C71 C66 -175.9(10) .
C68 C69 C72 C70 -57.2(14) .
O7 C73 C75 O8 59.8(14) .
O7 C74 C82 O8 -57.5(18) .
C55 C54 O1 C56 -57.4(8) .
C57 C56 O1 C54 56.9(8) .
C54 C55 O2 C57 -57.1(8) .
C56 C57 O2 C55 56.8(8) .
C65 C62 O3 C63 -57.6(12) .
C64 C63 O3 C62 57.7(11) .
C62 C65 O4 C64 -58.5(11) .
C63 C64 O4 C65 57.8(10) .
C59 C60 O5 C61 65.5(9) .
C58 C61 O5 C60 -66.4(9) .
C60 C59 O6 C58 68.5(10) .
C61 C58 O6 C59 -67.9(10) .
C75 C73 O7 C74 -48.1(14) .
C82 C74 O7 C73 53.1(17) .
C74 C82 O8 C75 59.9(17) .
C73 C75 O8 C82 -66.3(16) .
C86 C85 O13 C86 57.8(11) 3_556
C85 C86 O13 C85 -57.0(11) 3_556
C31 C8 N16 C89 -168.9(6) .
C15 C8 N16 C89 4.4(7) .
C31 C8 N16 Ag4 -7.4(10) .
C15 C8 N16 Ag4 165.8(5) .
C2 N9 C87 C112 2.2(7) .
Ag3 N9 C87 C112 172.2(4) .
C2 N9 C87 C155 -175.0(6) .
Ag3 N9 C87 C155 -5.0(9) .
C110 N14 C88 C31 178.5(7) .
Ag4 N14 C88 C31 3.7(11) .
C110 N14 C88 C36 0.1(8) .
Ag4 N14 C88 C36 -174.7(5) .
C8 C31 C88 N14 1.2(12) .
C30 C31 C88 N14 -174.9(7) .
C8 C31 C88 C36 179.2(7) .
C30 C31 C88 C36 3.1(12) .
C33 C36 C88 N14 -1.8(9) .
C33 C36 C88 C31 179.9(8) .
C8 N16 C89 C11 169.0(6) .
Ag4 N16 C89 C11 4.6(8) .
C8 N16 C89 C5 -5.3(8) .
Ag4 N16 C89 C5 -169.7(5) .
N13 C11 C89 N16 0.4(9) .
C157 C11 C89 N16 -170.0(9) .
N13 C11 C89 C5 171.6(9) .
C157 C11 C89 C5 1.2(17) .
C15 C5 C89 N16 4.0(8) .
C15 C5 C89 C11 -167.6(9) .
C144 N2 C90 C116 177.4(7) .
Ag2 N2 C90 C116 4.0(10) .
C144 N2 C90 C119 -2.4(8) .
Ag2 N2 C90 C119 -175.8(5) .
C102 N8 C91 C118 -175.1(6) .
Ag1 N8 C91 C118 -5.1(7) .
C102 N8 C91 C94 1.5(8) .
Ag1 N8 C91 C94 171.4(4) .
C136 N4 C92 C1 -4.5(7) .
Ag2 N4 C92 C1 -167.9(4) .
C136 N4 C92 C117 169.6(6) .
Ag2 N4 C92 C117 6.2(7) .
C16 C1 C92 N4 3.0(7) .
C16 C1 C92 C117 -168.5(8) .
C113 N3 C93 C116 -175.7(7) .
Ag2 N3 C93 C116 4.2(10) .
C113 N3 C93 C44 2.4(8) .
Ag2 N3 C93 C44 -177.7(5) .
C47 C44 C93 N3 -2.1(9) .
C47 C44 C93 C116 175.8(7) .
N8 C91 C94 C145 -0.8(8) .
C118 C91 C94 C145 174.3(8) .
N12 C10 C95 C99 -0.9(7) .
C2 C10 C95 C99 173.5(8) .
C7 N7 C96 C128 179.7(6) .
Ag1 N7 C96 C128 -1.8(10) .
C7 N7 C96 C141 0.8(8) .
Ag1 N7 C96 C141 179.3(5) .
C117 N1 C97 C138 176.0(6) .
Ag2 N1 C97 C138 8.1(10) .
C117 N1 C97 C127 -1.6(8) .
Ag2 N1 C97 C127 -169.6(5) .
C111 N11 C98 C114 -177.0(6) .
Ag3 N11 C98 C114 1.3(10) .
C111 N11 C98 C147 0.3(8) .
Ag3 N11 C98 C147 178.7(5) .
C10 C95 C99 C4 -0.1(7) .
N12 C4 C99 C95 1.2(7) .
C114 C4 C99 C95 -176.3(7) .
F12 C42 C100 F13 -0.1(12) .
C149 C42 C100 F13 -179.6(7) .
F12 C42 C100 C154 -179.1(7) .
C149 C42 C100 C154 1.4(12) .
N6 C12 C101 C150 -0.6(8) .
C128 C12 C101 C150 177.6(7) .
C91 N8 C102 C145 -1.5(8) .
Ag1 N8 C102 C145 -169.6(5) .
C91 N8 C102 C122 175.2(6) .
Ag1 N8 C102 C122 7.1(10) .
C118 N5 C103 C13 -175.0(6) .
Ag1 N5 C103 C13 -7.8(9) .
C118 N5 C103 C34 3.4(7) .
Ag1 N5 C103 C34 170.5(5) .
C106 C13 C103 N5 1.5(10) .
C107 C13 C103 N5 178.0(6) .
C106 C13 C103 C34 -176.3(7) .
C107 C13 C103 C34 0.2(11) .
C124 C34 C103 N5 -2.4(7) .
C124 C34 C103 C13 175.7(7) .
C151 C30 C104 F35 -179.6(7) .
C31 C30 C104 F35 3.4(12) .
C151 C30 C104 C35 -1.6(12) .
C31 C30 C104 C35 -178.6(8) .
F34 C35 C104 F35 0.6(13) .
C22 C35 C104 F35 178.7(8) .
F34 C35 C104 C30 -177.5(8) .
C22 C35 C104 C30 0.7(14) .
F23 C17 C105 F24 1.0(13) .
C21 C17 C105 F24 -178.7(8) .
F23 C17 C105 C23 179.7(8) .
C21 C17 C105 C23 -0.1(13) .
F25 C23 C105 F24 -0.2(11) .
C109 C23 C105 F24 178.8(7) .
F25 C23 C105 C17 -178.8(7) .
C109 C23 C105 C17 0.2(12) .
C12 N6 C106 C13 179.0(6) .
Ag1 N6 C106 C13 -3.9(10) .
C12 N6 C106 C150 -1.1(7) .
Ag1 N6 C106 C150 175.9(4) .
C103 C13 C106 N6 4.5(11) .
C107 C13 C106 N6 -171.9(6) .
C103 C13 C106 C150 -175.4(7) .
C107 C13 C106 C150 8.2(10) .
C103 C13 C107 C146 -84.5(8) .
C106 C13 C107 C146 92.1(8) .
C103 C13 C107 C120 94.3(8) .
C106 C13 C107 C120 -89.1(8) .
F25 C23 C109 C135 178.1(7) .
C105 C23 C109 C135 -0.9(11) .
F25 C23 C109 C114 -1.2(11) .
C105 C23 C109 C114 179.9(7) .
C88 N14 C110 C27 -176.9(7) .
Ag4 N14 C110 C27 -2.0(11) .
C88 N14 C110 C33 1.5(8) .
Ag4 N14 C110 C33 176.4(5) .
C133 C27 C110 N14 6.6(13) .
C131 C27 C110 N14 -176.6(7) .
C133 C27 C110 C33 -171.5(8) .
C131 C27 C110 C33 5.3(12) .
C36 C33 C110 N14 -2.6(9) .
C36 C33 C110 C27 175.8(8) .
C98 N11 C111 C131 177.9(7) .
Ag3 N11 C111 C131 -0.5(10) .
C98 N11 C111 C123 -0.7(8) .
Ag3 N11 C111 C123 -179.1(4) .
C2 C3 C112 C87 0.0(7) .
N9 C87 C112 C3 -1.3(7) .
C155 C87 C112 C3 175.4(7) .
C93 N3 C113 C19 178.4(7) .
Ag2 N3 C113 C19 -1.5(10) .
C93 N3 C113 C47 -1.7(8) .
Ag2 N3 C113 C47 178.4(5) .
C136 C19 C113 N3 3.4(12) .
C152 C19 C113 N3 -171.6(7) .
C136 C19 C113 C47 -176.6(7) .
C152 C19 C113 C47 8.5(12) .
C44 C47 C113 N3 0.3(9) .
C44 C47 C113 C19 -179.8(8) .
N11 C98 C114 C4 0.2(11) .
C147 C98 C114 C4 -176.6(7) .
N11 C98 C114 C109 175.5(6) .
C147 C98 C114 C109 -1.3(10) .
N12 C4 C114 C98 -4.6(10) .
C99 C4 C114 C98 172.5(7) .
N12 C4 C114 C109 -179.7(6) .
C99 C4 C114 C109 -2.6(11) .
C135 C109 C114 C98 -89.1(8) .
C23 C109 C114 C98 90.1(8) .
C135 C109 C114 C4 86.4(8) .
C23 C109 C114 C4 -94.3(8) .
C9 N10 C115 C155 177.6(7) .
Ag3 N10 C115 C155 0.4(10) .
C9 N10 C115 C148 -1.9(8) .
Ag3 N10 C115 C148 -179.1(5) .
N3 C93 C116 C90 0.0(12) .
C44 C93 C116 C90 -177.6(8) .
N3 C93 C116 C128 176.7(6) .
C44 C93 C116 C128 -0.9(11) .
N2 C90 C116 C93 -4.6(12) .
C119 C90 C116 C93 175.2(8) .
N2 C90 C116 C128 178.6(6) .
C119 C90 C116 C128 -1.7(11) .
C97 N1 C117 C139 1.6(8) .
Ag2 N1 C117 C139 171.4(4) .
C97 N1 C117 C92 -172.8(6) .
Ag2 N1 C117 C92 -3.0(7) .
N4 C92 C117 N1 -2.1(8) .
C1 C92 C117 N1 169.0(8) .
N4 C92 C117 C139 -173.6(8) .
C1 C92 C117 C139 -2.6(16) .
C103 N5 C118 C91 173.2(5) .
Ag1 N5 C118 C91 4.2(7) .
C103 N5 C118 C124 -3.1(7) .
Ag1 N5 C118 C124 -172.1(4) .
N8 C91 C118 N5 0.6(8) .
C94 C91 C118 N5 -174.2(8) .
N8 C91 C118 C124 174.8(8) .
C94 C91 C118 C124 -0.1(16) .
C144 C40 C119 C90 -2.9(10) .
N2 C90 C119 C40 3.3(9) .
C116 C90 C119 C40 -176.5(8) .
C146 C107 C120 F20 -178.7(6) .
C13 C107 C120 F20 2.4(10) .
C146 C107 C120 C140 3.3(10) .
C13 C107 C120 C140 -175.6(6) .
C11 N13 C121 C46 175.2(7) .
Ag4 N13 C121 C46 12.3(10) .
C11 N13 C121 C41 -2.1(8) .
Ag4 N13 C121 C41 -165.0(5) .
C130 C46 C121 N13 -5.6(12) .
C45 C46 C121 N13 177.9(6) .
C130 C46 C121 C41 170.8(8) .
C45 C46 C121 C41 -5.7(12) .
C157 C41 C121 N13 0.7(8) .
C157 C41 C121 C46 -176.1(8) .
N7 C7 C122 C102 -0.6(11) .
C6 C7 C122 C102 -179.7(7) .
N7 C7 C122 C134 177.4(6) .
C6 C7 C122 C134 -1.7(11) .
N8 C102 C122 C7 -3.7(11) .
C145 C102 C122 C7 171.9(7) .
N8 C102 C122 C134 178.3(6) .
C145 C102 C122 C134 -6.1(12) .
N11 C111 C123 C147 0.8(8) .
C131 C111 C123 C147 -177.8(7) .
C103 C34 C124 C118 0.6(8) .
N5 C118 C124 C34 1.4(8) .
C91 C118 C124 C34 -173.0(9) .
F26 C25 C125 C156 -179.5(8) .
C29 C25 C125 C156 0.0(13) .
F26 C25 C125 C155 1.4(13) .
C29 C25 C125 C155 -179.1(8) .
N1 C97 C127 C139 1.0(8) .
C138 C97 C127 C139 -176.3(8) .
N7 C96 C128 C12 0.0(11) .
C141 C96 C128 C12 178.7(7) .
N7 C96 C128 C116 176.5(6) .
C141 C96 C128 C116 -4.8(11) .
N6 C12 C128 C96 -2.3(11) .
C101 C12 C128 C96 179.9(7) .
N6 C12 C128 C116 -178.7(6) .
C101 C12 C128 C116 3.4(11) .
C93 C116 C128 C96 101.2(8) .
C90 C116 C128 C96 -81.7(8) .
C93 C116 C128 C12 -82.0(8) .
C90 C116 C128 C12 95.2(8) .
F18 C108 C129 F17 3.9(11) .
C140 C108 C129 F17 -177.1(7) .
F18 C108 C129 C146 -177.0(7) .
C140 C108 C129 C146 1.9(11) .
C133 N15 C130 C46 -176.9(8) .
Ag4 N15 C130 C46 -2.0(12) .
C133 N15 C130 C43 0.9(9) .
Ag4 N15 C130 C43 175.8(6) .
C121 C46 C130 N15 0.7(13) .
C45 C46 C130 N15 177.3(7) .
C121 C46 C130 C43 -176.6(9) .
C45 C46 C130 C43 0.0(13) .
C51 C43 C130 N15 0.0(11) .
C51 C43 C130 C46 177.8(9) .
N10 C9 C131 C111 1.0(12) .
C37 C9 C131 C111 -179.1(7) .
N10 C9 C131 C27 177.7(6) .
C37 C9 C131 C27 -2.4(11) .
N11 C111 C131 C9 -0.2(12) .
C123 C111 C131 C9 178.2(7) .
N11 C111 C131 C27 -176.8(6) .
C123 C111 C131 C27 1.5(11) .
C110 C27 C131 C9 100.2(8) .
C133 C27 C131 C9 -82.7(9) .
C110 C27 C131 C111 -82.8(9) .
C133 C27 C131 C111 94.3(9) .
F4 C18 C132 F5 -2.9(12) .
C28 C18 C132 F5 177.8(8) .
F4 C18 C132 C152 -180.0(7) .
C28 C18 C132 C152 0.7(13) .
C130 N15 C133 C27 174.1(8) .
Ag4 N15 C133 C27 -0.9(12) .
C130 N15 C133 C51 -1.4(9) .
Ag4 N15 C133 C51 -176.4(6) .
C110 C27 C133 N15 -5.0(13) .
C131 C27 C133 N15 178.2(7) .
C110 C27 C133 C51 169.6(9) .
C131 C27 C133 C51 -7.2(13) .
C43 C51 C133 N15 1.4(11) .
C43 C51 C133 C27 -174.0(9) .
F15 C126 C134 C149 -179.5(6) .
C154 C126 C134 C149 0.8(10) .
F15 C126 C134 C122 0.8(10) .
C154 C126 C134 C122 -178.9(7) .
C7 C122 C134 C126 -66.6(9) .
C102 C122 C134 C126 111.6(8) .
C7 C122 C134 C149 113.8(8) .
C102 C122 C134 C149 -68.1(9) .
F22 C21 C135 F21 0.7(12) .
C17 C21 C135 F21 179.8(8) .
F22 C21 C135 C109 179.3(8) .
C17 C21 C135 C109 -1.5(13) .
C23 C109 C135 F21 -179.8(7) .
C114 C109 C135 F21 -0.5(11) .
C23 C109 C135 C21 1.6(11) .
C114 C109 C135 C21 -179.2(7) .
C92 N4 C136 C19 -173.9(6) .
Ag2 N4 C136 C19 -13.6(10) .
C92 N4 C136 C16 4.2(7) .
Ag2 N4 C136 C16 164.5(5) .
C113 C19 C136 N4 4.2(11) .
C152 C19 C136 N4 179.3(6) .
C113 C19 C136 C16 -173.3(7) .
C152 C19 C136 C16 1.8(11) .
C1 C16 C136 N4 -2.1(7) .
C1 C16 C136 C19 175.7(7) .
F9 C32 C137 F8 0.1(16) .
C38 C32 C137 F8 -179.5(9) .
F9 C32 C137 C39 -179.2(9) .
C38 C32 C137 C39 1.2(16) .
F7 C39 C137 C32 178.8(9) .
C24 C39 C137 C32 -0.7(14) .
F7 C39 C137 F8 -0.5(13) .
C24 C39 C137 F8 180.0(8) .
N1 C97 C138 C144 -2.4(11) .
C127 C97 C138 C144 174.6(7) .
N1 C97 C138 C14 -178.6(7) .
C127 C97 C138 C14 -1.7(12) .
C24 C14 C138 C97 -89.3(9) .
C38 C14 C138 C97 86.4(9) .
C24 C14 C138 C144 94.3(9) .
C38 C14 C138 C144 -90.0(9) .
C97 C127 C139 C117 -0.1(8) .
N1 C117 C139 C127 -0.9(8) .
C92 C117 C139 C127 171.1(8) .
F18 C108 C140 F19 -1.6(11) .
C129 C108 C140 F19 179.5(7) .
F18 C108 C140 C120 176.9(7) .
C129 C108 C140 C120 -2.1(11) .
F20 C120 C140 F19 -0.2(11) .
C107 C120 C140 F19 177.8(7) .
F20 C120 C140 C108 -178.6(7) .
C107 C120 C140 C108 -0.7(11) .
C7 C6 C141 C96 0.1(8) .
N7 C96 C141 C6 -0.5(8) .
C128 C96 C141 C6 -179.4(7) .
F33 C22 C142 F32 -2.6(12) .
C35 C22 C142 F32 175.9(8) .
F33 C22 C142 C151 -179.7(8) .
C35 C22 C142 C151 -1.2(13) .
F1 C20 C143 F2 0.5(13) .
C152 C20 C143 F2 179.3(8) .
F1 C20 C143 C28 -179.9(8) .
C152 C20 C143 C28 -1.1(14) .
F3 C28 C143 F2 0.4(14) .
C18 C28 C143 F2 -179.1(8) .
F3 C28 C143 C20 -179.2(8) .
C18 C28 C143 C20 1.3(14) .
C90 N2 C144 C138 -176.1(7) .
Ag2 N2 C144 C138 -2.9(11) .
C90 N2 C144 C40 0.7(8) .
Ag2 N2 C144 C40 173.9(5) .
C97 C138 C144 N2 0.0(12) .
C14 C138 C144 N2 176.0(7) .
C97 C138 C144 C40 -176.1(8) .
C14 C138 C144 C40 0.0(13) .
C119 C40 C144 N2 1.4(9) .
C119 C40 C144 C138 178.1(8) .
C91 C94 C145 C102 0.0(8) .
N8 C102 C145 C94 0.9(8) .
C122 C102 C145 C94 -175.2(8) .
F17 C129 C146 F16 0.8(11) .
C108 C129 C146 F16 -178.3(7) .
F17 C129 C146 C107 -180.0(7) .
C108 C129 C146 C107 0.9(12) .
C120 C107 C146 F16 175.7(6) .
C13 C107 C146 F16 -5.4(10) .
C120 C107 C146 C129 -3.5(10) .
C13 C107 C146 C129 175.4(7) .
C111 C123 C147 C98 -0.6(8) .
N11 C98 C147 C123 0.2(8) .
C114 C98 C147 C123 177.5(7) .
C9 C37 C148 C115 -0.2(8) .
N10 C115 C148 C37 1.3(8) .
C155 C115 C148 C37 -178.3(7) .
F12 C42 C149 F11 1.0(10) .
C100 C42 C149 F11 -179.5(7) .
F12 C42 C149 C134 179.6(7) .
C100 C42 C149 C134 -0.9(11) .
C126 C134 C149 F11 178.4(6) .
C122 C134 C149 F11 -1.9(10) .
C126 C134 C149 C42 -0.2(10) .
C122 C134 C149 C42 179.5(7) .
C12 C101 C150 C106 0.0(8) .
N6 C106 C150 C101 0.6(8) .
C13 C106 C150 C101 -179.5(7) .
F32 C142 C151 F31 1.5(11) .
C22 C142 C151 F31 178.5(7) .
F32 C142 C151 C30 -176.7(7) .
C22 C142 C151 C30 0.3(12) .
C104 C30 C151 F31 -177.1(7) .
C31 C30 C151 F31 -0.1(11) .
C104 C30 C151 C142 1.1(12) .
C31 C30 C151 C142 178.2(7) .
F1 C20 C152 C132 179.5(7) .
C143 C20 C152 C132 0.7(12) .
F1 C20 C152 C19 4.8(12) .
C143 C20 C152 C19 -173.9(8) .
F5 C132 C152 C20 -177.5(7) .
C18 C132 C152 C20 -0.5(11) .
F5 C132 C152 C19 -2.8(11) .
C18 C132 C152 C19 174.2(7) .
C113 C19 C152 C20 -124.5(8) .
C136 C19 C152 C20 60.2(10) .
C113 C19 C152 C132 61.3(10) .
C136 C19 C152 C132 -114.1(8) .
F28 C26 C153 F29 -0.9(14) .
C29 C26 C153 F29 179.4(8) .
F28 C26 C153 C156 178.0(8) .
C29 C26 C153 C156 -1.7(14) .
F13 C100 C154 F14 0.9(12) .
C42 C100 C154 F14 179.9(7) .
F13 C100 C154 C126 -179.8(7) .
C42 C100 C154 C126 -0.8(12) .
F15 C126 C154 F14 -0.7(11) .
C134 C126 C154 F14 179.0(7) .
F15 C126 C154 C100 180.0(7) .
C134 C126 C154 C100 -0.3(12) .
N10 C115 C155 C87 -1.5(11) .
C148 C115 C155 C87 177.9(7) .
N10 C115 C155 C125 -179.6(6) .
C148 C115 C155 C125 -0.2(11) .
N9 C87 C155 C115 3.7(10) .
C112 C87 C155 C115 -172.6(7) .
N9 C87 C155 C125 -178.2(6) .
C112 C87 C155 C125 5.5(11) .
C25 C125 C155 C115 73.1(10) .
C156 C125 C155 C115 -105.9(9) .
C25 C125 C155 C87 -105.1(9) .
C156 C125 C155 C87 75.9(9) .
F29 C153 C156 F30 -1.8(13) .
C26 C153 C156 F30 179.4(8) .
F29 C153 C156 C125 179.4(8) .
C26 C153 C156 C125 0.5(14) .
C25 C125 C156 F30 -178.5(8) .
C155 C125 C156 F30 0.6(12) .
C25 C125 C156 C153 0.3(13) .
C155 C125 C156 C153 179.4(8) .
C121 C41 C157 C11 0.8(9) .
N13 C11 C157 C41 -2.1(8) .
C89 C11 C157 C41 168.7(9) .
C76 C158 O10 C78 -63.4(19) .
C166 O9 C76 C158 -63.9(17) .
O10 C158 C76 O9 65.5(19) .
C158 O10 C78 C166 63.2(18) .
C76 O9 C166 C78 67.2(19) .
O10 C78 C166 O9 -66(2) .
O11 C77 C80 O12 -54(3) .
O11 C79 C84 O12 69(3) .
C84 C79 O11 C77 -58(2) .
C80 C77 O11 C79 55(2) .
C79 C84 O12 C80 -62(3) .
C77 C80 O12 C84 55(3) .
C163 C162 C161 C160 92(4) .
C159 C160 C161 C162 168(3) .
C161 C162 C163 C164 -116(2) .
C165 C164 C163 C162 -108(3) .
